data_7005879
loop_
_publ_author_name
'Prabusankar, Ganesan'
'Jousseaume, Bernard'
'Toupance, Thierry'
'Allouchi, Hassan'

_publ_section_title
;
 Sn(3) and Sn(10) sulfonate-oxide-hydroxide clusters with two different
 sulfonate binding modes.
;
_journal_issue 29
_journal_name_full 'Dalton transactions (Cambridge, England : 2003)'
_journal_page_first 3121
_journal_page_last 3123
_journal_paper_doi 10.1039/b706377f
_journal_year 2007
_chemical_formula_sum 'C87.5 H119.5 O16 S4 Sn3'
_chemical_formula_weight 1911.64
_chemical_name_systematic
;
?
;
_space_group_IT_number 2
_symmetry_cell_setting triclinic
_symmetry_space_group_name_Hall '-P 1'
_symmetry_space_group_name_H-M 'P -1'
_atom_sites_solution_hydrogens geom
_atom_sites_solution_primary direct
_atom_sites_solution_secondary difmap
_audit_creation_method SHELXL-97
_cell_angle_alpha 94.1887(3)
_cell_angle_beta 99.7233(3)
_cell_angle_gamma 109.3132(3)
_cell_formula_units_Z 2
_cell_length_a 14.53960(10)
_cell_length_b 17.69610(10)
_cell_length_c 18.87450(10)
_cell_measurement_temperature 150(2)
_cell_volume 4473.59(5)
_computing_cell_refinement 'DENZO (Otwinowski & Miror, 1997)and COLLECT'
_computing_data_collection 'Kappa-CCD; COLLECT(Nonius, 1998)'
_computing_data_reduction 'DENZO and COLLECT'
_computing_publication_material 'SHELXL-97 (Sheldrick,1997)'
_computing_structure_refinement 'SHELXL-97 (Sheldrick, 1997)'
_computing_structure_solution 'SHELXS-97 (Sheldrick, 1997)'
_diffrn_ambient_temperature 150(2)
_diffrn_measured_fraction_theta_full 0.995
_diffrn_measured_fraction_theta_max 0.995
_diffrn_measurement_device_type 'Nonius Kappa-CCD'
_diffrn_measurement_method '\f and \w'
_diffrn_radiation_monochromator graphite
_diffrn_radiation_source 'fine-focus sealed tube'
_diffrn_radiation_type MoK\a
_diffrn_radiation_wavelength 0.71073
_diffrn_reflns_av_R_equivalents 0.0126
_diffrn_reflns_av_sigmaI/netI 0.0180
_diffrn_reflns_limit_h_max 18
_diffrn_reflns_limit_h_min -18
_diffrn_reflns_limit_k_max 22
_diffrn_reflns_limit_k_min -22
_diffrn_reflns_limit_l_max 24
_diffrn_reflns_limit_l_min -24
_diffrn_reflns_number 40387
_diffrn_reflns_theta_full 27.51
_diffrn_reflns_theta_max 27.51
_diffrn_reflns_theta_min 3.26
_exptl_absorpt_coefficient_mu 0.986
_exptl_absorpt_correction_T_max 0.7906
_exptl_absorpt_correction_T_min 0.5250
_exptl_absorpt_correction_type empirical
_exptl_absorpt_process_details scalepack
_exptl_crystal_colour colourless
_exptl_crystal_density_diffrn 1.419
_exptl_crystal_density_method 'not measured'
_exptl_crystal_description plate
_exptl_crystal_F_000 1973
_exptl_crystal_size_max 0.75
_exptl_crystal_size_mid 0.50
_exptl_crystal_size_min 0.25
_refine_diff_density_max 1.614
_refine_diff_density_min -1.208
_refine_diff_density_rms 0.092
_refine_ls_extinction_method none
_refine_ls_goodness_of_fit_ref 1.033
_refine_ls_hydrogen_treatment constr
_refine_ls_matrix_type full
_refine_ls_number_parameters 1000
_refine_ls_number_reflns 20465
_refine_ls_number_restraints 10
_refine_ls_restrained_S_all 5.638
_refine_ls_R_factor_all 0.0371
_refine_ls_R_factor_gt 0.0329
_refine_ls_shift/su_max 0.004
_refine_ls_shift/su_mean 0.000
_refine_ls_structure_factor_coef Fsqd
_refine_ls_weighting_details 'calc w=1/[\s^2^(Fo^2^)+(0.0395P)^2^+9.9976P] where P=(Fo^2^+2Fc^2^)/3'
_refine_ls_weighting_scheme calc
_refine_ls_wR_factor_gt 0.0829
_refine_ls_wR_factor_ref 0.0870
_reflns_number_gt 18693
_reflns_number_total 20465
_reflns_threshold_expression >2sigma(I)
_cod_data_source_file b706377f.txt
_cod_data_source_block compound3a
_cod_depositor_comments
;
The following automatic conversions were performed:
'_symmetry_cell_setting' value 'Triclinic' changed to 'triclinic'
according to '/home/saulius/struct/CIF-dictionaries/cif_core.dic'
dictionary named 'cif_core.dic' version 2.4.1 from 2010-06-29.

Automatic conversion script
Id: cif_fix_enum 1527 2010-12-29 10:47:43Z saulius 
;
_cod_original_sg_symbol_H-M P-1
_cod_original_formula_sum 'C87.50 H119.50 O16 S4 Sn3'
_cod_database_code 7005879

loop_
_symmetry_equiv_pos_as_xyz
'x, y, z'
'-x, -y, -z'

loop_
_atom_site_label
_atom_site_type_symbol
_atom_site_fract_x
_atom_site_fract_y
_atom_site_fract_z
_atom_site_U_iso_or_equiv
_atom_site_adp_type
_atom_site_occupancy
_atom_site_symmetry_multiplicity
_atom_site_calc_flag
_atom_site_refinement_flags
_atom_site_disorder_assembly
_atom_site_disorder_group
Sn1 Sn 0.31444(6) 0.34861(5) 0.22465(4) 0.0148(2) Uani 1 1 d . . .
Sn2 Sn 0.42088(6) 0.22007(5) 0.27903(4) 0.0152(2) Uani 1 1 d . . .
Sn3 Sn 0.17642(6) 0.16272(5) 0.23231(4) 0.0156(2) Uani 1 1 d . . .
S1 S 0.5148(2) 0.33597(19) 0.15562(17) 0.0171(6) Uani 1 1 d . . .
S2 S 0.2963(3) 0.04223(19) 0.17285(18) 0.0203(6) Uani 1 1 d . . .
S3 S 0.1389(2) 0.2372(2) 0.07867(17) 0.0195(6) Uani 1 1 d . . .
S4 S 0.2795(3) 0.2665(2) 0.45786(19) 0.0269(8) Uani 1 1 d . . .
O1 O 0.4184(7) 0.3365(5) 0.3123(5) 0.0176(18) Uani 1 1 d . . .
H1 H 0.4543 0.3733 0.3550 0.021 Uiso 1 1 calc R . .
O2 O 0.4319(7) 0.3657(6) 0.1607(5) 0.0201(19) Uani 1 1 d . . .
O3 O 0.1948(7) 0.2837(5) 0.2694(5) 0.0179(18) Uani 1 1 d . . .
H3 H 0.1583 0.3034 0.2987 0.022 Uiso 1 1 calc R . .
O4 O 0.1951(7) 0.3156(6) 0.1252(5) 0.022(2) Uani 1 1 d . . .
O5 O 0.2087(7) 0.0685(6) 0.1687(5) 0.0212(19) Uani 1 1 d . . .
O6 O 0.3901(7) 0.1090(6) 0.2091(5) 0.022(2) Uani 1 1 d . . .
O7 O 0.6099(7) 0.3993(6) 0.1725(6) 0.026(2) Uani 1 1 d . . .
O8 O 0.1058(7) 0.1728(6) 0.1252(5) 0.0217(19) Uani 1 1 d . . .
O9 O 0.5095(7) 0.2694(6) 0.2007(5) 0.0197(19) Uani 1 1 d . . .
O10 O 0.1904(8) 0.2167(7) 0.0265(6) 0.030(2) Uani 1 1 d . . .
O11 O 0.2011(9) 0.2828(7) 0.4087(6) 0.031(2) Uani 1 1 d . . .
O12 O 0.2835(9) -0.0305(6) 0.2049(6) 0.029(2) Uani 1 1 d . . .
O13 O 0.2722(10) 0.1819(8) 0.4451(6) 0.038(3) Uani 1 1 d . . .
O14 O 0.3779(9) 0.3221(9) 0.4568(6) 0.042(3) Uani 1 1 d . . .
O15 O 0.2895(7) 0.1572(6) 0.3129(5) 0.0183(18) Uani 1 1 d . . .
H15 H 0.2832 0.1319 0.3555 0.022 Uiso 1 1 calc R . .
O16 O 0.3067(6) 0.2317(5) 0.2016(5) 0.0149(17) Uani 1 1 d . . .
C1 C 0.3349(11) 0.4745(8) 0.2329(9) 0.025(3) Uani 1 1 d . . .
C2 C 0.3517(13) 0.5190(10) 0.1743(10) 0.033(4) Uani 1 1 d . . .
C3 C 0.3817(18) 0.6031(11) 0.1900(12) 0.050(5) Uani 1 1 d . . .
H3C H 0.3932 0.6342 0.1513 0.060 Uiso 1 1 calc R . .
C4 C 0.396(2) 0.6441(12) 0.2593(13) 0.056(6) Uani 1 1 d . . .
C5 C 0.3732(19) 0.5988(11) 0.3141(12) 0.054(6) Uani 1 1 d . . .
H5 H 0.3783 0.6253 0.3610 0.065 Uiso 1 1 calc R . .
C6 C 0.3430(14) 0.5146(9) 0.3024(10) 0.036(4) Uani 1 1 d . . .
C7 C 0.3399(12) 0.4818(9) 0.0968(9) 0.029(3) Uani 1 1 d . . .
H7 H 0.3205 0.4219 0.0956 0.034 Uiso 1 1 calc R . .
C8 C 0.4370(14) 0.5126(10) 0.0690(10) 0.036(4) Uani 1 1 d . . .
H8A H 0.4269 0.4858 0.0195 0.054 Uiso 1 1 calc R . .
H8B H 0.4895 0.5004 0.1008 0.054 Uiso 1 1 calc R . .
H8C H 0.4568 0.5711 0.0689 0.054 Uiso 1 1 calc R . .
C9 C 0.2567(17) 0.4989(15) 0.0475(14) 0.059(6) Uani 1 1 d . . .
H9A H 0.2415 0.4671 -0.0004 0.089 Uiso 1 1 calc R . .
H9B H 0.2779 0.5566 0.0427 0.089 Uiso 1 1 calc R . .
H9C H 0.1971 0.4839 0.0687 0.089 Uiso 1 1 calc R . .
C10 C 0.3235(12) 0.4727(9) 0.3678(9) 0.032(3) Uani 1 1 d . . .
H10 H 0.3088 0.4139 0.3529 0.038 Uiso 1 1 calc R . .
C11 C 0.4154(14) 0.5019(12) 0.4298(11) 0.047(5) Uani 1 1 d . . .
H11A H 0.4005 0.4727 0.4710 0.070 Uiso 1 1 calc R . .
H11B H 0.4335 0.5600 0.4449 0.070 Uiso 1 1 calc R . .
H11C H 0.4711 0.4917 0.4132 0.070 Uiso 1 1 calc R . .
C12 C 0.2321(14) 0.4805(11) 0.3929(11) 0.041(4) Uani 1 1 d . . .
H12A H 0.2202 0.4505 0.4341 0.062 Uiso 1 1 calc R . .
H12B H 0.1739 0.4583 0.3529 0.062 Uiso 1 1 calc R . .
H12C H 0.2436 0.5376 0.4077 0.062 Uiso 1 1 calc R . .
C13 C 0.433(2) 0.7381(14) 0.2724(14) 0.072(8) Uani 1 1 d . . .
H13 H 0.4872 0.7583 0.2446 0.087 Uiso 1 1 calc R . .
C14 C 0.476(2) 0.7739(13) 0.3511(15) 0.071(8) Uani 1 1 d . . .
H14A H 0.5297 0.7541 0.3701 0.106 Uiso 1 1 calc R . .
H14B H 0.4238 0.7577 0.3793 0.106 Uiso 1 1 calc R . .
H14C H 0.5029 0.8330 0.3550 0.106 Uiso 1 1 calc R . .
C14' C 0.346(4) 0.7638(18) 0.2393(16) 0.14(2) Uani 1 1 d . . .
H14D H 0.3272 0.7453 0.1869 0.203 Uiso 1 1 calc R . .
H14E H 0.3665 0.8228 0.2479 0.203 Uiso 1 1 calc R . .
H14F H 0.2893 0.7396 0.2618 0.203 Uiso 1 1 calc R . .
C15 C 0.5413(11) 0.2159(10) 0.3605(8) 0.026(3) Uani 1 1 d . . .
C16 C 0.6291(12) 0.2844(11) 0.3823(9) 0.035(4) Uani 1 1 d . . .
C17 C 0.7029(16) 0.2817(16) 0.4382(14) 0.076(9) Uani 1 1 d . . .
H17 H 0.7623 0.3275 0.4524 0.091 Uiso 1 1 calc R . .
C18 C 0.6935(19) 0.215(2) 0.474(2) 0.111(16) Uani 1 1 d . . .
C19 C 0.6082(17) 0.1482(17) 0.4504(16) 0.082(10) Uani 1 1 d . . .
H19 H 0.6020 0.1010 0.4731 0.099 Uiso 1 1 calc R . .
C20 C 0.5306(12) 0.1465(11) 0.3952(10) 0.039(4) Uani 1 1 d . . .
C21 C 0.6521(11) 0.3622(9) 0.3493(8) 0.025(3) Uani 1 1 d . . .
H21 H 0.5929 0.3575 0.3112 0.030 Uiso 1 1 calc R . .
C22 C 0.7407(12) 0.3741(13) 0.3127(10) 0.040(4) Uani 1 1 d . . .
H22A H 0.7530 0.4234 0.2897 0.061 Uiso 1 1 calc R . .
H22B H 0.7262 0.3275 0.2758 0.061 Uiso 1 1 calc R . .
H22C H 0.7998 0.3791 0.3491 0.061 Uiso 1 1 calc R . .
C23 C 0.6712(17) 0.4351(14) 0.4054(12) 0.056(6) Uani 1 1 d . . .
H23A H 0.6785 0.4832 0.3811 0.083 Uiso 1 1 calc R . .
H23B H 0.7324 0.4438 0.4411 0.083 Uiso 1 1 calc R . .
H23C H 0.6151 0.4252 0.4301 0.083 Uiso 1 1 calc R . .
C24 C 0.775(3) 0.214(3) 0.537(3) 0.17(3) Uani 1 1 d . . .
H24 H 0.7489 0.1629 0.5585 0.209 Uiso 1 1 calc R . .
C25 C 0.804(3) 0.284(5) 0.596(2) 0.20(3) Uani 1 1 d . . .
H25A H 0.7445 0.2853 0.6133 0.296 Uiso 1 1 calc R . .
H25B H 0.8344 0.3340 0.5770 0.296 Uiso 1 1 calc R . .
H25C H 0.8516 0.2772 0.6362 0.296 Uiso 1 1 calc R . .
C26 C 0.864(3) 0.213(3) 0.507(3) 0.15(2) Uani 1 1 d . . .
H26A H 0.9190 0.2174 0.5477 0.231 Uiso 1 1 calc R . .
H26B H 0.8853 0.2593 0.4806 0.231 Uiso 1 1 calc R . .
H26C H 0.8474 0.1628 0.4749 0.231 Uiso 1 1 calc R . .
C27 C 0.4415(12) 0.0688(10) 0.3775(9) 0.032(3) Uani 1 1 d . . .
H27 H 0.3897 0.0769 0.3398 0.038 Uiso 1 1 calc R . .
C28 C 0.3972(14) 0.0493(13) 0.4451(11) 0.043(4) Uani 1 1 d . . .
H28A H 0.3365 0.0013 0.4321 0.065 Uiso 1 1 calc R . .
H28B H 0.3810 0.0953 0.4643 0.065 Uiso 1 1 calc R . .
H28C H 0.4458 0.0389 0.4822 0.065 Uiso 1 1 calc R . .
C29 C 0.469(2) -0.0010(15) 0.3466(12) 0.059(6) Uani 1 1 d . . .
H29A H 0.4088 -0.0493 0.3321 0.088 Uiso 1 1 calc R . .
H29B H 0.5170 -0.0119 0.3836 0.088 Uiso 1 1 calc R . .
H29C H 0.4982 0.0134 0.3043 0.088 Uiso 1 1 calc R . .
C30 C 0.0373(10) 0.0982(9) 0.2625(7) 0.023(3) Uani 1 1 d . . .
C31 C 0.0233(11) 0.0237(9) 0.2886(8) 0.028(3) Uani 1 1 d . . .
C32 C -0.0655(13) -0.0147(12) 0.3112(10) 0.040(4) Uani 1 1 d . . .
H32 H -0.0758 -0.0657 0.3277 0.048 Uiso 1 1 calc R . .
C33 C -0.1390(11) 0.0193(13) 0.3102(10) 0.045(5) Uani 1 1 d D . .
C34 C -0.1234(12) 0.0923(12) 0.2846(9) 0.037(4) Uani 1 1 d . . .
H34 H -0.1734 0.1159 0.2836 0.044 Uiso 1 1 calc R . .
C35 C -0.0374(11) 0.1335(10) 0.2598(8) 0.027(3) Uani 1 1 d . . .
C36 C 0.0973(12) -0.0202(9) 0.2930(9) 0.031(3) Uani 1 1 d . . .
H36 H 0.1578 0.0152 0.2774 0.038 Uiso 1 1 calc R . .
C37 C 0.1300(15) -0.0347(12) 0.3709(11) 0.044(4) Uani 1 1 d . . .
H37A H 0.1794 -0.0614 0.3720 0.066 Uiso 1 1 calc R . .
H37B H 0.0720 -0.0693 0.3876 0.066 Uiso 1 1 calc R . .
H37C H 0.1593 0.0171 0.4027 0.066 Uiso 1 1 calc R . .
C38 C 0.0552(18) -0.0997(12) 0.2409(12) 0.052(5) Uani 1 1 d . . .
H38A H 0.1064 -0.1246 0.2418 0.079 Uiso 1 1 calc R . .
H38B H 0.0350 -0.0890 0.1916 0.079 Uiso 1 1 calc R . .
H38C H -0.0027 -0.1365 0.2561 0.079 Uiso 1 1 calc R . .
C39 C -0.2364(14) -0.0150(16) 0.3350(12) 0.081(10) Uani 1 1 d D . .
H39 H -0.2634 0.0302 0.3364 0.097 Uiso 1 1 calc RD . .
C40 C -0.3115(18) -0.080(2) 0.2795(15) 0.17(3) Uani 1 1 d D . .
H40A H -0.3255 -0.0578 0.2346 0.254 Uiso 1 1 calc R . .
H40B H -0.3730 -0.1019 0.2976 0.254 Uiso 1 1 calc R . .
H40C H -0.2854 -0.1234 0.2698 0.254 Uiso 1 1 calc R . .
C41 C -0.220(2) -0.032(2) 0.4105(13) 0.138(19) Uani 1 1 d D . .
H41A H -0.1889 0.0195 0.4432 0.207 Uiso 1 1 calc R . .
H41B H -0.1769 -0.0639 0.4162 0.207 Uiso 1 1 calc R . .
H41C H -0.2845 -0.0616 0.4222 0.207 Uiso 1 1 calc R . .
C42 C -0.0333(11) 0.2130(10) 0.2332(9) 0.030(3) Uani 1 1 d . . .
H42 H 0.0289 0.2345 0.2138 0.036 Uiso 1 1 calc R . .
C43 C -0.1221(13) 0.2006(13) 0.1720(10) 0.041(4) Uani 1 1 d D . .
H43A H -0.1168 0.2521 0.1541 0.062 Uiso 1 1 calc R . .
H43B H -0.1838 0.1803 0.1901 0.062 Uiso 1 1 calc R . .
H43C H -0.1229 0.1613 0.1323 0.062 Uiso 1 1 calc R . .
C44 C -0.0293(15) 0.2751(13) 0.2964(12) 0.047(5) Uani 1 1 d . . .
H44A H -0.0204 0.3276 0.2795 0.070 Uiso 1 1 calc R . .
H44B H 0.0266 0.2803 0.3359 0.070 Uiso 1 1 calc R . .
H44C H -0.0917 0.2567 0.3140 0.070 Uiso 1 1 calc R . .
C45 C 0.4952(10) 0.2917(8) 0.0648(7) 0.021(3) Uani 1 1 d . . .
C46 C 0.4156(11) 0.2953(9) 0.0151(8) 0.024(3) Uani 1 1 d . . .
H46 H 0.3706 0.3181 0.0309 0.029 Uiso 1 1 calc R . .
C47 C 0.4010(13) 0.2654(10) -0.0583(8) 0.032(3) Uani 1 1 d . . .
C48 C 0.4676(15) 0.2317(11) -0.0784(9) 0.040(4) Uani 1 1 d . . .
H48 H 0.4586 0.2104 -0.1278 0.048 Uiso 1 1 calc R . .
C49 C 0.5472(16) 0.2285(12) -0.0284(9) 0.042(4) Uani 1 1 d . . .
H49 H 0.5917 0.2053 -0.0445 0.051 Uiso 1 1 calc R . .
C50 C 0.5639(13) 0.2582(11) 0.0448(9) 0.033(3) Uani 1 1 d . . .
C51 C 0.3168(15) 0.2734(14) -0.1125(10) 0.047(5) Uani 1 1 d . . .
H51A H 0.2551 0.2548 -0.0940 0.071 Uiso 1 1 calc R . .
H51B H 0.3084 0.2403 -0.1587 0.071 Uiso 1 1 calc R . .
H51C H 0.3322 0.3301 -0.1199 0.071 Uiso 1 1 calc R . .
C52 C 0.6518(16) 0.2532(16) 0.0971(11) 0.054(6) Uani 1 1 d . . .
H52A H 0.6948 0.3077 0.1205 0.080 Uiso 1 1 calc R . .
H52B H 0.6897 0.2286 0.0707 0.080 Uiso 1 1 calc R . .
H52C H 0.6280 0.2200 0.1342 0.080 Uiso 1 1 calc R . .
C53 C 0.3081(11) 0.0239(8) 0.0822(8) 0.024(3) Uani 1 1 d . . .
C54 C 0.2497(12) 0.0467(9) 0.0281(8) 0.030(3) Uani 1 1 d . . .
H54 H 0.2088 0.0756 0.0407 0.036 Uiso 1 1 calc R . .
C55 C 0.2504(14) 0.0273(11) -0.0450(9) 0.036(4) Uani 1 1 d . . .
C56 C 0.3115(14) -0.0145(12) -0.0606(9) 0.041(4) Uani 1 1 d . . .
H56 H 0.3120 -0.0296 -0.1099 0.049 Uiso 1 1 calc R . .
C57 C 0.3720(14) -0.0348(11) -0.0063(10) 0.039(4) Uani 1 1 d . . .
H57 H 0.4141 -0.0622 -0.0193 0.047 Uiso 1 1 calc R . .
C58 C 0.3730(12) -0.0162(10) 0.0671(9) 0.031(3) Uani 1 1 d . . .
C59 C 0.1840(19) 0.0497(15) -0.1039(10) 0.054(5) Uani 1 1 d . . .
H59A H 0.1824 0.1033 -0.0885 0.081 Uiso 1 1 calc R . .
H59B H 0.1165 0.0097 -0.1128 0.081 Uiso 1 1 calc R . .
H59C H 0.2100 0.0506 -0.1486 0.081 Uiso 1 1 calc R . .
C60 C 0.4411(15) -0.0384(13) 0.1245(10) 0.044(4) Uani 1 1 d . . .
H60A H 0.4815 0.0097 0.1594 0.065 Uiso 1 1 calc R . .
H60B H 0.4849 -0.0598 0.1017 0.065 Uiso 1 1 calc R . .
H60C H 0.4013 -0.0797 0.1498 0.065 Uiso 1 1 calc R . .
C61 C 0.0276(11) 0.2460(10) 0.0334(8) 0.027(3) Uani 1 1 d . . .
C62 C -0.0410(12) 0.1793(12) -0.0156(9) 0.036(4) Uani 1 1 d . . .
C63 C -0.1270(14) 0.1901(14) -0.0503(11) 0.049(5) Uani 1 1 d . . .
H63 H -0.1755 0.1471 -0.0838 0.059 Uiso 1 1 calc R . .
C64 C -0.1435(14) 0.2605(15) -0.0376(12) 0.055(6) Uani 1 1 d . . .
H64 H -0.2037 0.2650 -0.0623 0.065 Uiso 1 1 calc R . .
C65 C -0.0761(15) 0.3258(14) 0.0101(12) 0.050(5) Uani 1 1 d . . .
C66 C 0.0118(13) 0.3175(11) 0.0467(10) 0.036(4) Uani 1 1 d . . .
H66 H 0.0597 0.3608 0.0803 0.044 Uiso 1 1 calc R . .
C67 C -0.0255(15) 0.0999(13) -0.0295(12) 0.053(5) Uani 1 1 d . . .
H67A H 0.0403 0.1097 -0.0412 0.079 Uiso 1 1 calc R . .
H67B H -0.0770 0.0655 -0.0704 0.079 Uiso 1 1 calc R . .
H67C H -0.0297 0.0729 0.0139 0.079 Uiso 1 1 calc R . .
C68 C -0.094(2) 0.4039(18) 0.0222(19) 0.080(9) Uani 1 1 d . . .
H68A H -0.0354 0.4441 0.0541 0.120 Uiso 1 1 calc R . .
H68B H -0.1520 0.3952 0.0450 0.120 Uiso 1 1 calc R . .
H68C H -0.1071 0.4233 -0.0244 0.120 Uiso 1 1 calc R . .
C69 C 0.2544(11) 0.2800(9) 0.5456(8) 0.026(3) Uani 1 1 d . . .
C70 C 0.1634(13) 0.2317(10) 0.5600(9) 0.032(3) Uani 1 1 d . . .
C71 C 0.1476(14) 0.2472(11) 0.6296(9) 0.038(4) Uani 1 1 d . . .
H71 H 0.0866 0.2161 0.6415 0.046 Uiso 1 1 calc R . .
C72 C 0.2180(14) 0.3065(12) 0.6818(9) 0.038(4) Uani 1 1 d . . .
H72 H 0.2044 0.3149 0.7287 0.046 Uiso 1 1 calc R . .
C73 C 0.3072(14) 0.3537(12) 0.6672(9) 0.040(4) Uani 1 1 d . . .
C74 C 0.3248(13) 0.3393(11) 0.5977(9) 0.036(4) Uani 1 1 d . . .
H74 H 0.3859 0.3706 0.5862 0.044 Uiso 1 1 calc R . .
C75 C 0.0844(17) 0.1664(14) 0.5044(12) 0.061(7) Uani 1 1 d . . .
H75A H 0.1123 0.1264 0.4880 0.092 Uiso 1 1 calc R . .
H75B H 0.0622 0.1907 0.4628 0.092 Uiso 1 1 calc R . .
H75C H 0.0277 0.1399 0.5263 0.092 Uiso 1 1 calc R . .
C76 C 0.3836(19) 0.4187(17) 0.7242(11) 0.067(7) Uani 1 1 d . . .
H76A H 0.4282 0.4586 0.7005 0.101 Uiso 1 1 calc R . .
H76B H 0.4224 0.3941 0.7564 0.101 Uiso 1 1 calc R . .
H76C H 0.3497 0.4454 0.7526 0.101 Uiso 1 1 calc R . .
C77 C 0.961(3) 0.597(2) 0.1739(18) 0.092(10) Uani 1 1 d . . .
C78 C 0.896(4) 0.524(2) 0.1878(18) 0.106(13) Uani 1 1 d . . .
H78 H 0.8266 0.5140 0.1843 0.128 Uiso 1 1 calc R . .
C79 C 0.940(3) 0.465(3) 0.207(2) 0.108(13) Uani 1 1 d . . .
H79 H 0.8978 0.4137 0.2158 0.130 Uiso 1 1 calc R . .
C80 C 1.040(3) 0.479(3) 0.215(2) 0.104(12) Uani 1 1 d . . .
H80 H 1.0669 0.4390 0.2280 0.125 Uiso 1 1 calc R . .
C81 C 1.100(3) 0.552(2) 0.203(2) 0.099(11) Uani 1 1 d . . .
H81 H 1.1699 0.5630 0.2102 0.118 Uiso 1 1 calc R . .
C82 C 1.061(3) 0.610(3) 0.1815(19) 0.097(10) Uani 1 1 d . . .
H82 H 1.1037 0.6599 0.1717 0.116 Uiso 1 1 calc R . .
C83 C 0.925(4) 0.663(3) 0.152(2) 0.119(16) Uani 1 1 d . . .
H83A H 0.8522 0.6429 0.1420 0.179 Uiso 1 1 calc R . .
H83B H 0.9486 0.6809 0.1083 0.179 Uiso 1 1 calc R . .
H83C H 0.9508 0.7084 0.1914 0.179 Uiso 1 1 calc R . .
C84 C 0.003(3) 0.522(4) 0.571(3) 0.14(3) Uani 1 1 d . . .
H84 H 0.0055 0.5359 0.6212 0.168 Uiso 1 1 calc R . .
C85 C 0.033(3) 0.457(4) 0.550(3) 0.15(2) Uani 1 1 d D . .
C86 C 0.030(3) 0.437(4) 0.478(3) 0.17(4) Uani 1 1 d D . .
H86 H 0.0498 0.3935 0.4626 0.203 Uiso 1 1 calc R . .
C87 C 0.066(6) 0.414(5) 0.604(6) 0.15(5) Uani 0.50 1 d PD . .
H87A H 0.0100 0.3867 0.6271 0.223 Uiso 0.50 1 calc PR . .
H87B H 0.1202 0.4520 0.6413 0.223 Uiso 0.50 1 calc PR . .
H87C H 0.0886 0.3739 0.5819 0.223 Uiso 0.50 1 calc PR . .

loop_
_atom_site_aniso_label
_atom_site_aniso_U_11
_atom_site_aniso_U_22
_atom_site_aniso_U_33
_atom_site_aniso_U_23
_atom_site_aniso_U_13
_atom_site_aniso_U_12
Sn1 0.0142(4) 0.0136(4) 0.0150(4) 0.0004(3) 0.0030(3) 0.0033(3)
Sn2 0.0146(4) 0.0168(4) 0.0126(4) 0.0010(3) 0.0009(3) 0.0044(3)
Sn3 0.0138(4) 0.0158(4) 0.0137(4) 0.0014(3) 0.0021(3) 0.0010(3)
S1 0.0165(14) 0.0193(14) 0.0149(14) 0.0012(11) 0.0049(11) 0.0047(12)
S2 0.0248(16) 0.0162(14) 0.0181(15) -0.0005(11) 0.0046(12) 0.0052(12)
S3 0.0167(14) 0.0221(15) 0.0156(14) 0.0030(12) 0.0011(11) 0.0026(12)
S4 0.0305(19) 0.0332(19) 0.0156(15) 0.0018(13) 0.0089(13) 0.0075(15)
O1 0.016(4) 0.018(4) 0.015(4) -0.002(3) 0.001(3) 0.003(3)
O2 0.022(5) 0.021(5) 0.020(4) 0.006(4) 0.008(4) 0.009(4)
O3 0.016(4) 0.018(4) 0.018(4) 0.001(3) 0.006(3) 0.003(3)
O4 0.022(5) 0.020(5) 0.021(5) 0.005(4) -0.003(4) 0.004(4)
O5 0.022(5) 0.018(4) 0.019(4) -0.002(4) 0.002(4) 0.003(4)
O6 0.023(5) 0.020(5) 0.022(5) -0.003(4) 0.001(4) 0.007(4)
O7 0.019(5) 0.026(5) 0.026(5) 0.000(4) 0.005(4) 0.001(4)
O8 0.019(5) 0.023(5) 0.017(4) 0.004(4) -0.001(4) 0.001(4)
O9 0.019(4) 0.025(5) 0.017(4) 0.004(4) 0.005(4) 0.010(4)
O10 0.028(5) 0.034(6) 0.025(5) 0.001(4) 0.010(4) 0.006(5)
O11 0.037(6) 0.037(6) 0.019(5) 0.007(4) 0.009(4) 0.012(5)
O12 0.039(6) 0.021(5) 0.030(5) 0.006(4) 0.011(5) 0.010(4)
O13 0.060(8) 0.040(7) 0.023(5) 0.005(5) 0.016(5) 0.024(6)
O14 0.033(6) 0.059(8) 0.024(6) 0.001(5) 0.014(5) 0.002(6)
O15 0.017(4) 0.020(4) 0.015(4) 0.004(3) 0.002(3) 0.003(4)
O16 0.015(4) 0.015(4) 0.014(4) 0.002(3) 0.003(3) 0.004(3)
C1 0.027(7) 0.017(6) 0.036(8) 0.004(6) 0.017(6) 0.007(5)
C2 0.039(9) 0.025(7) 0.045(9) 0.012(7) 0.026(8) 0.014(7)
C3 0.079(15) 0.027(9) 0.058(12) 0.016(8) 0.046(12) 0.018(9)
C4 0.086(16) 0.028(9) 0.062(13) 0.008(9) 0.047(13) 0.014(10)
C5 0.086(16) 0.024(8) 0.057(12) 0.000(8) 0.048(12) 0.010(9)
C6 0.046(10) 0.019(7) 0.044(9) -0.001(6) 0.029(8) 0.004(7)
C7 0.030(8) 0.028(7) 0.032(8) 0.016(6) 0.011(6) 0.011(6)
C8 0.044(10) 0.030(8) 0.036(9) 0.008(7) 0.024(8) 0.007(7)
C9 0.050(12) 0.058(13) 0.070(15) 0.034(12) -0.001(11) 0.021(10)
C10 0.037(9) 0.021(7) 0.033(8) -0.007(6) 0.019(7) 0.002(6)
C11 0.039(10) 0.041(10) 0.043(10) -0.017(8) 0.012(8) -0.005(8)
C12 0.045(10) 0.038(9) 0.045(10) 0.004(8) 0.027(8) 0.013(8)
C13 0.12(2) 0.039(11) 0.061(15) 0.010(10) 0.051(16) 0.015(13)
C14 0.09(2) 0.027(10) 0.083(18) -0.004(10) 0.041(16) 0.003(11)
C14' 0.31(7) 0.053(16) 0.054(16) 0.016(13) 0.02(3) 0.09(3)
C15 0.019(7) 0.034(8) 0.022(7) 0.008(6) -0.001(5) 0.007(6)
C16 0.023(7) 0.041(9) 0.030(8) 0.012(7) -0.004(6) 0.002(7)
C17 0.033(10) 0.077(16) 0.079(17) 0.050(14) -0.031(11) -0.018(10)
C18 0.043(13) 0.11(2) 0.13(3) 0.09(2) -0.050(15) -0.023(14)
C19 0.041(12) 0.078(17) 0.10(2) 0.069(16) -0.026(12) -0.008(11)
C20 0.025(8) 0.044(10) 0.041(9) 0.023(8) -0.004(7) 0.005(7)
C21 0.019(6) 0.028(7) 0.020(6) -0.001(5) 0.000(5) 0.003(5)
C22 0.021(7) 0.059(12) 0.037(9) 0.011(8) 0.005(7) 0.008(7)
C23 0.049(12) 0.057(13) 0.045(11) -0.026(10) -0.008(9) 0.014(10)
C24 0.07(2) 0.15(3) 0.22(5) 0.14(4) -0.09(3) -0.05(2)
C25 0.052(19) 0.47(11) 0.07(2) 0.11(4) -0.001(17) 0.08(4)
C26 0.14(4) 0.11(3) 0.18(4) -0.03(3) -0.11(3) 0.08(3)
C27 0.031(8) 0.029(8) 0.034(8) 0.014(6) -0.002(6) 0.011(6)
C28 0.038(9) 0.051(11) 0.044(10) 0.025(9) 0.005(8) 0.017(8)
C29 0.079(16) 0.062(14) 0.048(12) 0.005(10) -0.002(11) 0.049(13)
C30 0.016(6) 0.026(7) 0.017(6) 0.002(5) 0.003(5) -0.003(5)
C31 0.024(7) 0.029(7) 0.021(7) 0.007(6) 0.002(5) -0.002(6)
C32 0.029(8) 0.044(10) 0.035(9) 0.020(8) 0.007(7) -0.005(7)
C33 0.020(8) 0.070(13) 0.035(9) 0.022(9) 0.008(7) -0.001(8)
C34 0.020(7) 0.058(11) 0.030(8) 0.011(8) 0.009(6) 0.007(7)
C35 0.017(6) 0.037(8) 0.020(7) 0.003(6) 0.002(5) 0.002(6)
C36 0.030(8) 0.024(7) 0.033(8) 0.011(6) 0.007(6) 0.000(6)
C37 0.040(10) 0.045(10) 0.045(10) 0.021(8) 0.005(8) 0.008(8)
C38 0.060(13) 0.032(9) 0.052(12) 0.001(8) 0.013(10) 0.000(9)
C39 0.033(11) 0.13(3) 0.067(16) 0.045(17) 0.023(11) -0.002(13)
C40 0.06(2) 0.23(5) 0.11(3) -0.07(3) 0.06(2) -0.09(3)
C41 0.10(3) 0.19(4) 0.09(2) 0.01(3) 0.08(2) -0.02(3)
C42 0.017(7) 0.037(8) 0.034(8) 0.004(6) 0.006(6) 0.008(6)
C43 0.025(8) 0.057(11) 0.040(9) 0.017(8) 0.004(7) 0.011(8)
C44 0.035(10) 0.051(11) 0.054(12) -0.008(9) 0.011(8) 0.018(9)
C45 0.024(7) 0.022(6) 0.016(6) 0.002(5) 0.007(5) 0.005(5)
C46 0.025(7) 0.024(7) 0.021(7) 0.005(5) 0.006(5) 0.005(6)
C47 0.037(9) 0.031(8) 0.018(7) 0.005(6) 0.004(6) 0.001(7)
C48 0.057(11) 0.038(9) 0.019(7) -0.003(6) 0.010(7) 0.009(8)
C49 0.057(12) 0.049(11) 0.028(8) -0.003(7) 0.016(8) 0.027(9)
C50 0.039(9) 0.040(9) 0.025(7) 0.000(6) 0.009(6) 0.020(7)
C51 0.047(11) 0.059(12) 0.024(8) 0.009(8) -0.003(7) 0.007(9)
C52 0.053(12) 0.089(17) 0.038(10) -0.002(10) 0.008(9) 0.052(12)
C53 0.029(7) 0.019(6) 0.020(6) -0.004(5) 0.006(5) 0.002(5)
C54 0.036(8) 0.027(7) 0.022(7) -0.002(6) 0.005(6) 0.008(6)
C55 0.044(10) 0.037(9) 0.022(7) -0.001(6) 0.007(7) 0.008(7)
C56 0.043(10) 0.047(10) 0.025(8) -0.007(7) 0.013(7) 0.006(8)
C57 0.038(9) 0.042(10) 0.035(9) -0.007(7) 0.015(7) 0.012(8)
C58 0.031(8) 0.031(8) 0.029(8) -0.003(6) 0.009(6) 0.008(6)
C59 0.071(15) 0.071(14) 0.021(8) 0.003(9) 0.005(9) 0.030(12)
C60 0.044(10) 0.059(12) 0.038(10) 0.001(8) 0.012(8) 0.030(9)
C61 0.018(7) 0.038(8) 0.020(7) 0.013(6) 0.000(5) 0.005(6)
C62 0.024(8) 0.050(10) 0.024(7) 0.009(7) 0.000(6) 0.000(7)
C63 0.025(8) 0.066(13) 0.038(10) 0.016(9) -0.010(7) -0.001(9)
C64 0.026(9) 0.080(16) 0.053(12) 0.031(11) -0.005(8) 0.016(10)
C65 0.042(11) 0.058(12) 0.060(13) 0.028(10) 0.006(9) 0.027(10)
C66 0.029(8) 0.042(9) 0.040(9) 0.014(7) 0.003(7) 0.013(7)
C67 0.037(10) 0.047(11) 0.052(12) -0.017(9) -0.005(9) -0.002(9)
C68 0.070(17) 0.081(19) 0.11(2) 0.032(17) 0.008(16) 0.053(16)
C69 0.030(8) 0.030(7) 0.017(6) 0.002(5) 0.009(6) 0.008(6)
C70 0.036(9) 0.031(8) 0.025(7) 0.003(6) 0.012(6) 0.003(7)
C71 0.042(10) 0.043(10) 0.029(8) 0.007(7) 0.019(7) 0.006(8)
C72 0.049(10) 0.050(10) 0.020(7) 0.005(7) 0.016(7) 0.019(8)
C73 0.042(10) 0.048(10) 0.021(7) -0.005(7) 0.006(7) 0.007(8)
C74 0.032(8) 0.046(10) 0.022(7) -0.002(7) 0.009(6) 0.000(7)
C75 0.053(13) 0.058(13) 0.042(11) -0.010(9) 0.021(10) -0.022(10)
C76 0.061(14) 0.084(17) 0.027(9) -0.018(10) 0.005(9) -0.005(13)
C77 0.11(3) 0.11(3) 0.07(2) 0.020(18) 0.039(19) 0.05(2)
C78 0.15(4) 0.09(2) 0.07(2) 0.030(18) 0.05(2) 0.02(2)
C79 0.09(2) 0.14(3) 0.12(3) 0.07(3) 0.04(2) 0.05(2)
C80 0.08(2) 0.14(3) 0.10(3) 0.04(2) 0.03(2) 0.04(2)
C81 0.09(2) 0.11(3) 0.09(2) 0.03(2) 0.017(19) 0.02(2)
C82 0.09(2) 0.11(3) 0.08(2) 0.02(2) 0.024(19) 0.03(2)
C83 0.21(5) 0.12(3) 0.09(2) 0.05(2) 0.08(3) 0.11(3)
C84 0.06(2) 0.19(6) 0.11(3) -0.09(4) 0.04(2) -0.04(3)
C85 0.046(19) 0.17(5) 0.16(5) -0.05(4) 0.04(2) -0.05(2)
C86 0.06(3) 0.19(6) 0.18(5) -0.11(5) 0.07(3) -0.05(3)
C87 0.05(4) 0.07(5) 0.29(15) -0.01(6) -0.02(6) 0.01(3)

loop_
_atom_type_symbol
_atom_type_description
_atom_type_scat_dispersion_real
_atom_type_scat_dispersion_imag
_atom_type_scat_source
C C 0.0033 0.0016 'International Tables Vol C Tables 4.2.6.8 and 6.1.1.4'
H H 0.0000 0.0000 'International Tables Vol C Tables 4.2.6.8 and 6.1.1.4'
O O 0.0106 0.0060 'International Tables Vol C Tables 4.2.6.8 and 6.1.1.4'
S S 0.1246 0.1234 'International Tables Vol C Tables 4.2.6.8 and 6.1.1.4'
Sn Sn -0.6537 1.4246 'International Tables Vol C Tables 4.2.6.8 and 6.1.1.4'

loop_
_geom_angle_atom_site_label_1
_geom_angle_atom_site_label_2
_geom_angle_atom_site_label_3
_geom_angle
_geom_angle_site_symmetry_1
_geom_angle_site_symmetry_3
_geom_angle_publ_flag
O16 Sn1 O3 77.2(4) . . ?
O16 Sn1 O1 77.1(3) . . ?
O3 Sn1 O1 91.5(4) . . ?
O16 Sn1 C1 170.0(5) . . ?
O3 Sn1 C1 111.9(5) . . ?
O1 Sn1 C1 106.1(5) . . ?
O16 Sn1 O2 79.5(3) . . ?
O3 Sn1 O2 156.4(4) . . ?
O1 Sn1 O2 86.7(4) . . ?
C1 Sn1 O2 91.1(4) . . ?
O16 Sn1 O4 83.1(4) . . ?
O3 Sn1 O4 81.6(4) . . ?
O1 Sn1 O4 160.1(4) . . ?
C1 Sn1 O4 93.9(5) . . ?
O2 Sn1 O4 92.3(4) . . ?
O16 Sn1 Sn3 38.2(2) . . ?
O3 Sn1 Sn3 39.4(3) . . ?
O1 Sn1 Sn3 87.2(2) . . ?
C1 Sn1 Sn3 149.9(4) . . ?
O2 Sn1 Sn3 117.1(2) . . ?
O4 Sn1 Sn3 75.5(2) . . ?
O16 Sn1 Sn2 38.1(2) . . ?
O3 Sn1 Sn2 86.9(3) . . ?
O1 Sn1 Sn2 39.4(2) . . ?
C1 Sn1 Sn2 143.0(4) . . ?
O2 Sn1 Sn2 76.9(2) . . ?
O4 Sn1 Sn2 121.1(3) . . ?
Sn3 Sn1 Sn2 60.47(3) . . ?
O16 Sn2 O15 75.5(3) . . ?
O16 Sn2 O1 76.0(3) . . ?
O15 Sn2 O1 94.8(4) . . ?
O16 Sn2 C15 176.6(5) . . ?
O15 Sn2 C15 106.0(5) . . ?
O1 Sn2 C15 100.7(5) . . ?
O16 Sn2 O6 83.0(4) . . ?
O15 Sn2 O6 84.9(4) . . ?
O1 Sn2 O6 158.3(4) . . ?
C15 Sn2 O6 100.2(5) . . ?
O16 Sn2 O9 82.3(3) . . ?
O15 Sn2 O9 155.2(4) . . ?
O1 Sn2 O9 90.1(4) . . ?
C15 Sn2 O9 96.9(5) . . ?
O6 Sn2 O9 81.7(4) . . ?
O16 Sn2 Sn1 37.1(2) . . ?
O15 Sn2 Sn1 87.7(3) . . ?
O1 Sn2 Sn1 39.3(2) . . ?
C15 Sn2 Sn1 139.5(4) . . ?
O6 Sn2 Sn1 119.1(3) . . ?
O9 Sn2 Sn1 80.8(2) . . ?
O16 Sn2 Sn3 37.9(2) . . ?
O15 Sn2 Sn3 37.6(2) . . ?
O1 Sn2 Sn3 86.4(2) . . ?
C15 Sn2 Sn3 143.6(4) . . ?
O6 Sn2 Sn3 80.2(3) . . ?
O9 Sn2 Sn3 118.9(2) . . ?
Sn1 Sn2 Sn3 59.57(3) . . ?
O15 Sn3 O16 76.1(3) . . ?
O15 Sn3 O3 94.7(4) . . ?
O16 Sn3 O3 75.7(3) . . ?
O15 Sn3 O8 157.0(4) . . ?
O16 Sn3 O8 83.9(3) . . ?
O3 Sn3 O8 91.0(4) . . ?
O15 Sn3 C30 106.8(5) . . ?
O16 Sn3 C30 175.8(5) . . ?
O3 Sn3 C30 100.9(5) . . ?
O8 Sn3 C30 93.9(4) . . ?
O15 Sn3 O5 84.7(4) . . ?
O16 Sn3 O5 79.1(3) . . ?
O3 Sn3 O5 154.1(4) . . ?
O8 Sn3 O5 80.6(4) . . ?
C30 Sn3 O5 104.0(5) . . ?
O15 Sn3 Sn1 88.4(3) . . ?
O16 Sn3 Sn1 37.3(2) . . ?
O3 Sn3 Sn1 38.8(2) . . ?
O8 Sn3 Sn1 82.1(3) . . ?
C30 Sn3 Sn1 139.0(4) . . ?
O5 Sn3 Sn1 115.4(3) . . ?
O15 Sn3 Sn2 38.1(3) . . ?
O16 Sn3 Sn2 38.0(2) . . ?
O3 Sn3 Sn2 86.0(2) . . ?
O8 Sn3 Sn2 120.5(3) . . ?
C30 Sn3 Sn2 145.0(4) . . ?
O5 Sn3 Sn2 77.6(3) . . ?
Sn1 Sn3 Sn2 59.96(3) . . ?
O7 S1 O2 112.7(6) . . ?
O7 S1 O9 112.8(6) . . ?
O2 S1 O9 109.9(5) . . ?
O7 S1 C45 108.0(6) . . ?
O2 S1 C45 107.1(6) . . ?
O9 S1 C45 105.9(6) . . ?
O12 S2 O5 112.8(6) . . ?
O12 S2 O6 112.4(6) . . ?
O5 S2 O6 111.3(6) . . ?
O12 S2 C53 108.8(7) . . ?
O5 S2 C53 105.6(7) . . ?
O6 S2 C53 105.4(6) . . ?
O10 S3 O4 113.8(6) . . ?
O10 S3 O8 113.1(6) . . ?
O4 S3 O8 109.6(6) . . ?
O10 S3 C61 109.3(7) . . ?
O4 S3 C61 106.1(7) . . ?
O8 S3 C61 104.3(6) . . ?
O14 S4 O11 112.4(8) . . ?
O14 S4 O13 112.3(8) . . ?
O11 S4 O13 111.9(7) . . ?
O14 S4 C69 109.0(7) . . ?
O11 S4 C69 105.3(7) . . ?
O13 S4 C69 105.4(7) . . ?
Sn1 O1 Sn2 101.3(4) . . ?
Sn1 O1 H1 129.4 . . ?
Sn2 O1 H1 129.4 . . ?
S1 O2 Sn1 137.9(6) . . ?
Sn1 O3 Sn3 101.8(4) . . ?
Sn1 O3 H3 129.1 . . ?
Sn3 O3 H3 129.1 . . ?
S3 O4 Sn1 131.4(6) . . ?
S2 O5 Sn3 134.0(6) . . ?
S2 O6 Sn2 133.3(6) . . ?
S3 O8 Sn3 129.2(6) . . ?
S1 O9 Sn2 134.0(6) . . ?
Sn3 O15 Sn2 104.2(4) . . ?
Sn3 O15 H15 127.9 . . ?
Sn2 O15 H15 127.9 . . ?
Sn1 O16 Sn3 104.4(4) . . ?
Sn1 O16 Sn2 104.8(4) . . ?
Sn3 O16 Sn2 104.0(4) . . ?
C2 C1 C6 120.2(14) . . ?
C2 C1 Sn1 122.4(11) . . ?
C6 C1 Sn1 117.0(11) . . ?
C3 C2 C1 116.8(16) . . ?
C3 C2 C7 118.6(15) . . ?
C1 C2 C7 124.6(14) . . ?
C4 C3 C2 123.7(18) . . ?
C4 C3 H3C 118.1 . . ?
C2 C3 H3C 118.1 . . ?
C5 C4 C3 117.9(17) . . ?
C5 C4 C13 121.8(19) . . ?
C3 C4 C13 120.3(18) . . ?
C4 C5 C6 121.3(18) . . ?
C4 C5 H5 119.3 . . ?
C6 C5 H5 119.3 . . ?
C5 C6 C1 119.8(16) . . ?
C5 C6 C10 115.7(15) . . ?
C1 C6 C10 124.5(13) . . ?
C2 C7 C9 109.8(16) . . ?
C2 C7 C8 112.0(14) . . ?
C9 C7 C8 110.5(15) . . ?
C2 C7 H7 108.1 . . ?
C9 C7 H7 108.1 . . ?
C8 C7 H7 108.1 . . ?
C7 C8 H8A 109.5 . . ?
C7 C8 H8B 109.5 . . ?
H8A C8 H8B 109.5 . . ?
C7 C8 H8C 109.5 . . ?
H8A C8 H8C 109.5 . . ?
H8B C8 H8C 109.5 . . ?
C7 C9 H9A 109.5 . . ?
C7 C9 H9B 109.5 . . ?
H9A C9 H9B 109.5 . . ?
C7 C9 H9C 109.5 . . ?
H9A C9 H9C 109.5 . . ?
H9B C9 H9C 109.5 . . ?
C6 C10 C12 112.0(16) . . ?
C6 C10 C11 111.7(14) . . ?
C12 C10 C11 111.5(14) . . ?
C6 C10 H10 107.1 . . ?
C12 C10 H10 107.1 . . ?
C11 C10 H10 107.1 . . ?
C10 C11 H11A 109.5 . . ?
C10 C11 H11B 109.5 . . ?
H11A C11 H11B 109.5 . . ?
C10 C11 H11C 109.5 . . ?
H11A C11 H11C 109.5 . . ?
H11B C11 H11C 109.5 . . ?
C10 C12 H12A 109.5 . . ?
C10 C12 H12B 109.5 . . ?
H12A C12 H12B 109.5 . . ?
C10 C12 H12C 109.5 . . ?
H12A C12 H12C 109.5 . . ?
H12B C12 H12C 109.5 . . ?
C14 C13 C14' 113(2) . . ?
C14 C13 C4 114(2) . . ?
C14' C13 C4 107(3) . . ?
C14 C13 H13 107.6 . . ?
C14' C13 H13 107.6 . . ?
C4 C13 H13 107.6 . . ?
C13 C14 H14A 109.5 . . ?
C13 C14 H14B 109.5 . . ?
H14A C14 H14B 109.5 . . ?
C13 C14 H14C 109.5 . . ?
H14A C14 H14C 109.5 . . ?
H14B C14 H14C 109.5 . . ?
C13 C14' H14D 109.5 . . ?
C13 C14' H14E 109.5 . . ?
H14D C14' H14E 109.5 . . ?
C13 C14' H14F 109.5 . . ?
H14D C14' H14F 109.5 . . ?
H14E C14' H14F 109.5 . . ?
C20 C15 C16 119.8(14) . . ?
C20 C15 Sn2 120.1(11) . . ?
C16 C15 Sn2 119.9(11) . . ?
C17 C16 C15 118.6(16) . . ?
C17 C16 C21 115.5(15) . . ?
C15 C16 C21 125.9(13) . . ?
C18 C17 C16 122.7(19) . . ?
C18 C17 H17 118.7 . . ?
C16 C17 H17 118.7 . . ?
C19 C18 C17 117.5(19) . . ?
C19 C18 C24 121(2) . . ?
C17 C18 C24 122(2) . . ?
C18 C19 C20 123.2(19) . . ?
C18 C19 H19 118.4 . . ?
C20 C19 H19 118.4 . . ?
C19 C20 C15 118.1(16) . . ?
C19 C20 C27 116.1(16) . . ?
C15 C20 C27 125.7(14) . . ?
C16 C21 C22 110.2(14) . . ?
C16 C21 C23 112.0(15) . . ?
C22 C21 C23 110.6(15) . . ?
C16 C21 H21 108.0 . . ?
C22 C21 H21 108.0 . . ?
C23 C21 H21 108.0 . . ?
C21 C22 H22A 109.5 . . ?
C21 C22 H22B 109.5 . . ?
H22A C22 H22B 109.5 . . ?
C21 C22 H22C 109.5 . . ?
H22A C22 H22C 109.5 . . ?
H22B C22 H22C 109.5 . . ?
C21 C23 H23A 109.5 . . ?
C21 C23 H23B 109.5 . . ?
H23A C23 H23B 109.5 . . ?
C21 C23 H23C 109.5 . . ?
H23A C23 H23C 109.5 . . ?
H23B C23 H23C 109.5 . . ?
C25 C24 C26 110(3) . . ?
C25 C24 C18 114(4) . . ?
C26 C24 C18 108(4) . . ?
C25 C24 H24 108.3 . . ?
C26 C24 H24 108.3 . . ?
C18 C24 H24 108.3 . . ?
C24 C25 H25A 109.5 . . ?
C24 C25 H25B 109.5 . . ?
H25A C25 H25B 109.5 . . ?
C24 C25 H25C 109.5 . . ?
H25A C25 H25C 109.5 . . ?
H25B C25 H25C 109.5 . . ?
C24 C26 H26A 109.5 . . ?
C24 C26 H26B 109.5 . . ?
H26A C26 H26B 109.5 . . ?
C24 C26 H26C 109.5 . . ?
H26A C26 H26C 109.5 . . ?
H26B C26 H26C 109.5 . . ?
C20 C27 C29 111.2(17) . . ?
C20 C27 C28 110.3(15) . . ?
C29 C27 C28 111.1(16) . . ?
C20 C27 H27 108.0 . . ?
C29 C27 H27 108.0 . . ?
C28 C27 H27 108.0 . . ?
C27 C28 H28A 109.5 . . ?
C27 C28 H28B 109.5 . . ?
H28A C28 H28B 109.5 . . ?
C27 C28 H28C 109.5 . . ?
H28A C28 H28C 109.5 . . ?
H28B C28 H28C 109.5 . . ?
C27 C29 H29A 109.5 . . ?
C27 C29 H29B 109.5 . . ?
H29A C29 H29B 109.5 . . ?
C27 C29 H29C 109.5 . . ?
H29A C29 H29C 109.5 . . ?
H29B C29 H29C 109.5 . . ?
C31 C30 C35 120.1(13) . . ?
C31 C30 Sn3 120.0(11) . . ?
C35 C30 Sn3 119.8(10) . . ?
C32 C31 C30 118.8(16) . . ?
C32 C31 C36 116.5(14) . . ?
C30 C31 C36 124.7(13) . . ?
C33 C32 C31 122.2(16) . . ?
C33 C32 H32 118.9 . . ?
C31 C32 H32 118.9 . . ?
C34 C33 C32 117.8(14) . . ?
C34 C33 C39 115.1(19) . . ?
C32 C33 C39 127.1(19) . . ?
C33 C34 C35 123.3(17) . . ?
C33 C34 H34 118.4 . . ?
C35 C34 H34 118.4 . . ?
C34 C35 C30 117.9(15) . . ?
C34 C35 C42 115.9(15) . . ?
C30 C35 C42 126.3(13) . . ?
C31 C36 C38 111.1(15) . . ?
C31 C36 C37 111.6(15) . . ?
C38 C36 C37 110.9(15) . . ?
C31 C36 H36 107.7 . . ?
C38 C36 H36 107.7 . . ?
C37 C36 H36 107.7 . . ?
C36 C37 H37A 109.5 . . ?
C36 C37 H37B 109.5 . . ?
H37A C37 H37B 109.5 . . ?
C36 C37 H37C 109.5 . . ?
H37A C37 H37C 109.5 . . ?
H37B C37 H37C 109.5 . . ?
C36 C38 H38A 109.5 . . ?
C36 C38 H38B 109.5 . . ?
H38A C38 H38B 109.5 . . ?
C36 C38 H38C 109.5 . . ?
H38A C38 H38C 109.5 . . ?
H38B C38 H38C 109.5 . . ?
C41 C39 C40 117.8(17) . . ?
C41 C39 C33 111.6(18) . . ?
C40 C39 C33 111.5(16) . . ?
C41 C39 H39 104.9 . . ?
C40 C39 H39 104.9 . . ?
C33 C39 H39 104.9 . . ?
C39 C40 H40A 109.5 . . ?
C39 C40 H40B 109.5 . . ?
H40A C40 H40B 109.5 . . ?
C39 C40 H40C 109.5 . . ?
H40A C40 H40C 109.5 . . ?
H40B C40 H40C 109.5 . . ?
C39 C41 H41A 109.5 . . ?
C39 C41 H41B 109.5 . . ?
H41A C41 H41B 109.5 . . ?
C39 C41 H41C 109.5 . . ?
H41A C41 H41C 109.5 . . ?
H41B C41 H41C 109.5 . . ?
C35 C42 C43 110.6(14) . . ?
C35 C42 C44 110.3(15) . . ?
C43 C42 C44 110.9(15) . . ?
C35 C42 H42 108.3 . . ?
C43 C42 H42 108.3 . . ?
C44 C42 H42 108.3 . . ?
C42 C43 H43A 109.5 . . ?
C42 C43 H43B 109.5 . . ?
H43A C43 H43B 109.5 . . ?
C42 C43 H43C 109.5 . . ?
H43A C43 H43C 109.5 . . ?
H43B C43 H43C 109.5 . . ?
C42 C44 H44A 109.5 . . ?
C42 C44 H44B 109.5 . . ?
H44A C44 H44B 109.5 . . ?
C42 C44 H44C 109.5 . . ?
H44A C44 H44C 109.5 . . ?
H44B C44 H44C 109.5 . . ?
C46 C45 C50 122.3(13) . . ?
C46 C45 S1 118.5(11) . . ?
C50 C45 S1 119.1(11) . . ?
C45 C46 C47 120.3(14) . . ?
C45 C46 H46 119.8 . . ?
C47 C46 H46 119.8 . . ?
C48 C47 C46 117.8(15) . . ?
C48 C47 C51 122.4(15) . . ?
C46 C47 C51 119.8(16) . . ?
C47 C48 C49 121.6(15) . . ?
C47 C48 H48 119.2 . . ?
C49 C48 H48 119.2 . . ?
C48 C49 C50 121.8(16) . . ?
C48 C49 H49 119.1 . . ?
C50 C49 H49 119.1 . . ?
C49 C50 C45 116.1(15) . . ?
C49 C50 C52 119.8(15) . . ?
C45 C50 C52 124.1(14) . . ?
C47 C51 H51A 109.5 . . ?
C47 C51 H51B 109.5 . . ?
H51A C51 H51B 109.5 . . ?
C47 C51 H51C 109.5 . . ?
H51A C51 H51C 109.5 . . ?
H51B C51 H51C 109.5 . . ?
C50 C52 H52A 109.5 . . ?
C50 C52 H52B 109.5 . . ?
H52A C52 H52B 109.5 . . ?
C50 C52 H52C 109.5 . . ?
H52A C52 H52C 109.5 . . ?
H52B C52 H52C 109.5 . . ?
C54 C53 C58 122.4(14) . . ?
C54 C53 S2 118.5(12) . . ?
C58 C53 S2 119.0(12) . . ?
C53 C54 C55 120.5(15) . . ?
C53 C54 H54 119.8 . . ?
C55 C54 H54 119.8 . . ?
C56 C55 C54 117.6(16) . . ?
C56 C55 C59 122.1(16) . . ?
C54 C55 C59 120.3(17) . . ?
C57 C56 C55 121.6(15) . . ?
C57 C56 H56 119.2 . . ?
C55 C56 H56 119.2 . . ?
C56 C57 C58 122.1(16) . . ?
C56 C57 H57 119.0 . . ?
C58 C57 H57 119.0 . . ?
C57 C58 C53 115.8(16) . . ?
C57 C58 C60 120.3(15) . . ?
C53 C58 C60 124.0(14) . . ?
C55 C59 H59A 109.5 . . ?
C55 C59 H59B 109.5 . . ?
H59A C59 H59B 109.5 . . ?
C55 C59 H59C 109.5 . . ?
H59A C59 H59C 109.5 . . ?
H59B C59 H59C 109.5 . . ?
C58 C60 H60A 109.5 . . ?
C58 C60 H60B 109.5 . . ?
H60A C60 H60B 109.5 . . ?
C58 C60 H60C 109.5 . . ?
H60A C60 H60C 109.5 . . ?
H60B C60 H60C 109.5 . . ?
C66 C61 C62 123.0(15) . . ?
C66 C61 S3 118.6(12) . . ?
C62 C61 S3 118.4(13) . . ?
C63 C62 C61 115.8(18) . . ?
C63 C62 C67 120.7(17) . . ?
C61 C62 C67 123.5(15) . . ?
C64 C63 C62 121.8(19) . . ?
C64 C63 H63 119.1 . . ?
C62 C63 H63 119.1 . . ?
C63 C64 C65 122.3(17) . . ?
C63 C64 H64 118.8 . . ?
C65 C64 H64 118.8 . . ?
C64 C65 C66 118(2) . . ?
C64 C65 C68 122(2) . . ?
C66 C65 C68 120(2) . . ?
C61 C66 C65 119.3(18) . . ?
C61 C66 H66 120.4 . . ?
C65 C66 H66 120.4 . . ?
C62 C67 H67A 109.5 . . ?
C62 C67 H67B 109.5 . . ?
H67A C67 H67B 109.5 . . ?
C62 C67 H67C 109.5 . . ?
H67A C67 H67C 109.5 . . ?
H67B C67 H67C 109.5 . . ?
C65 C68 H68A 109.5 . . ?
C65 C68 H68B 109.5 . . ?
H68A C68 H68B 109.5 . . ?
C65 C68 H68C 109.5 . . ?
H68A C68 H68C 109.5 . . ?
H68B C68 H68C 109.5 . . ?
C74 C69 C70 121.8(14) . . ?
C74 C69 S4 118.8(12) . . ?
C70 C69 S4 119.4(11) . . ?
C71 C70 C69 116.2(15) . . ?
C71 C70 C75 120.4(15) . . ?
C69 C70 C75 123.4(14) . . ?
C72 C71 C70 122.0(16) . . ?
C72 C71 H71 119.0 . . ?
C70 C71 H71 119.0 . . ?
C73 C72 C71 121.4(15) . . ?
C73 C72 H72 119.3 . . ?
C71 C72 H72 119.3 . . ?
C72 C73 C74 117.7(16) . . ?
C72 C73 C76 121.2(16) . . ?
C74 C73 C76 121.2(17) . . ?
C69 C74 C73 120.9(16) . . ?
C69 C74 H74 119.5 . . ?
C73 C74 H74 119.5 . . ?
C70 C75 H75A 109.5 . . ?
C70 C75 H75B 109.5 . . ?
H75A C75 H75B 109.5 . . ?
C70 C75 H75C 109.5 . . ?
H75A C75 H75C 109.5 . . ?
H75B C75 H75C 109.5 . . ?
C73 C76 H76A 109.5 . . ?
C73 C76 H76B 109.5 . . ?
H76A C76 H76B 109.5 . . ?
C73 C76 H76C 109.5 . . ?
H76A C76 H76C 109.5 . . ?
H76B C76 H76C 109.5 . . ?
C82 C77 C78 121(4) . . ?
C82 C77 C83 118(4) . . ?
C78 C77 C83 121(4) . . ?
C77 C78 C79 115(4) . . ?
C77 C78 H78 122.3 . . ?
C79 C78 H78 122.3 . . ?
C80 C79 C78 123(4) . . ?
C80 C79 H79 118.7 . . ?
C78 C79 H79 118.7 . . ?
C81 C80 C79 119(4) . . ?
C81 C80 H80 120.4 . . ?
C79 C80 H80 120.4 . . ?
C80 C81 C82 120(4) . . ?
C80 C81 H81 119.8 . . ?
C82 C81 H81 119.8 . . ?
C77 C82 C81 121(4) . . ?
C77 C82 H82 119.4 . . ?
C81 C82 H82 119.4 . . ?
C77 C83 H83A 109.5 . . ?
C77 C83 H83B 109.5 . . ?
H83A C83 H83B 109.5 . . ?
C77 C83 H83C 109.5 . . ?
H83A C83 H83C 109.5 . . ?
H83B C83 H83C 109.5 . . ?
C86 C84 C85 121(5) 2_566 . ?
C86 C84 H84 119.3 2_566 . ?
C85 C84 H84 119.3 . . ?
C86 C85 C84 119(6) . . ?
C86 C85 C87 122(9) . . ?
C84 C85 C87 119(6) . . ?
C84 C86 C85 120(7) 2_566 . ?
C84 C86 H86 120.2 2_566 . ?
C85 C86 H86 120.2 . . ?
C85 C87 H87A 109.5 . . ?
C85 C87 H87B 109.5 . . ?
H87A C87 H87B 109.5 . . ?
C85 C87 H87C 109.5 . . ?
H87A C87 H87C 109.5 . . ?
H87B C87 H87C 109.5 . . ?

loop_
_geom_bond_atom_site_label_1
_geom_bond_atom_site_label_2
_geom_bond_distance
_geom_bond_site_symmetry_2
_geom_bond_publ_flag
Sn1 O16 2.045(9) . ?
Sn1 O3 2.092(9) . ?
Sn1 O1 2.118(9) . ?
Sn1 C1 2.139(14) . ?
Sn1 O2 2.208(9) . ?
Sn1 O4 2.223(9) . ?
Sn1 Sn3 3.2664(12) . ?
Sn1 Sn2 3.2796(12) . ?
Sn2 O16 2.094(9) . ?
Sn2 O15 2.099(9) . ?
Sn2 O1 2.124(9) . ?
Sn2 C15 2.152(14) . ?
Sn2 O6 2.156(9) . ?
Sn2 O9 2.168(9) . ?
Sn2 Sn3 3.2962(12) . ?
Sn3 O15 2.077(9) . ?
Sn3 O16 2.088(9) . ?
Sn3 O3 2.118(9) . ?
Sn3 O8 2.156(9) . ?
Sn3 C30 2.162(13) . ?
Sn3 O5 2.204(10) . ?
S1 O7 1.429(10) . ?
S1 O2 1.479(10) . ?
S1 O9 1.492(10) . ?
S1 C45 1.767(14) . ?
S2 O12 1.432(11) . ?
S2 O5 1.486(10) . ?
S2 O6 1.491(10) . ?
S2 C53 1.766(14) . ?
S3 O10 1.429(11) . ?
S3 O4 1.482(10) . ?
S3 O8 1.492(10) . ?
S3 C61 1.758(14) . ?
S4 O14 1.448(13) . ?
S4 O11 1.464(12) . ?
S4 O13 1.465(13) . ?
S4 C69 1.772(14) . ?
O1 H1 0.9500 . ?
O3 H3 0.9500 . ?
O15 H15 0.9500 . ?
C1 C2 1.41(2) . ?
C1 C6 1.41(2) . ?
C2 C3 1.40(2) . ?
C2 C7 1.52(2) . ?
C3 C4 1.40(3) . ?
C3 H3C 0.9500 . ?
C4 C5 1.37(3) . ?
C4 C13 1.55(3) . ?
C5 C6 1.40(2) . ?
C5 H5 0.9500 . ?
C6 C10 1.51(2) . ?
C7 C9 1.52(2) . ?
C7 C8 1.53(2) . ?
C7 H7 1.0000 . ?
C8 H8A 0.9800 . ?
C8 H8B 0.9800 . ?
C8 H8C 0.9800 . ?
C9 H9A 0.9800 . ?
C9 H9B 0.9800 . ?
C9 H9C 0.9800 . ?
C10 C12 1.53(2) . ?
C10 C11 1.53(3) . ?
C10 H10 1.0000 . ?
C11 H11A 0.9800 . ?
C11 H11B 0.9800 . ?
C11 H11C 0.9800 . ?
C12 H12A 0.9800 . ?
C12 H12B 0.9800 . ?
C12 H12C 0.9800 . ?
C13 C14 1.51(4) . ?
C13 C14' 1.53(5) . ?
C13 H13 1.0000 . ?
C14 H14A 0.9800 . ?
C14 H14B 0.9800 . ?
C14 H14C 0.9800 . ?
C14' H14D 0.9800 . ?
C14' H14E 0.9800 . ?
C14' H14F 0.9800 . ?
C15 C20 1.41(2) . ?
C15 C16 1.41(2) . ?
C16 C17 1.39(2) . ?
C16 C21 1.51(2) . ?
C17 C18 1.38(3) . ?
C17 H17 0.9500 . ?
C18 C19 1.38(3) . ?
C18 C24 1.53(3) . ?
C19 C20 1.39(2) . ?
C19 H19 0.9500 . ?
C20 C27 1.51(2) . ?
C21 C22 1.52(2) . ?
C21 C23 1.53(2) . ?
C21 H21 1.0000 . ?
C22 H22A 0.9800 . ?
C22 H22B 0.9800 . ?
C22 H22C 0.9800 . ?
C23 H23A 0.9800 . ?
C23 H23B 0.9800 . ?
C23 H23C 0.9800 . ?
C24 C25 1.49(8) . ?
C24 C26 1.51(8) . ?
C24 H24 1.0000 . ?
C25 H25A 0.9800 . ?
C25 H25B 0.9800 . ?
C25 H25C 0.9800 . ?
C26 H26A 0.9800 . ?
C26 H26B 0.9800 . ?
C26 H26C 0.9800 . ?
C27 C29 1.52(3) . ?
C27 C28 1.54(2) . ?
C27 H27 1.0000 . ?
C28 H28A 0.9800 . ?
C28 H28B 0.9800 . ?
C28 H28C 0.9800 . ?
C29 H29A 0.9800 . ?
C29 H29B 0.9800 . ?
C29 H29C 0.9800 . ?
C30 C31 1.41(2) . ?
C30 C35 1.42(2) . ?
C31 C32 1.40(2) . ?
C31 C36 1.52(2) . ?
C32 C33 1.39(3) . ?
C32 H32 0.9500 . ?
C33 C34 1.37(3) . ?
C33 C39 1.513(18) . ?
C34 C35 1.40(2) . ?
C34 H34 0.9500 . ?
C35 C42 1.51(2) . ?
C36 C38 1.53(2) . ?
C36 C37 1.53(2) . ?
C36 H36 1.0000 . ?
C37 H37A 0.9800 . ?
C37 H37B 0.9800 . ?
C37 H37C 0.9800 . ?
C38 H38A 0.9800 . ?
C38 H38B 0.9800 . ?
C38 H38C 0.9800 . ?
C39 C41 1.471(18) . ?
C39 C40 1.491(18) . ?
C39 H39 1.0000 . ?
C40 H40A 0.9800 . ?
C40 H40B 0.9800 . ?
C40 H40C 0.9800 . ?
C41 H41A 0.9800 . ?
C41 H41B 0.9800 . ?
C41 H41C 0.9800 . ?
C42 C43 1.52(2) . ?
C42 C44 1.54(2) . ?
C42 H42 1.0000 . ?
C43 H43A 0.9800 . ?
C43 H43B 0.9800 . ?
C43 H43C 0.9800 . ?
C44 H44A 0.9800 . ?
C44 H44B 0.9800 . ?
C44 H44C 0.9800 . ?
C45 C46 1.38(2) . ?
C45 C50 1.41(2) . ?
C46 C47 1.40(2) . ?
C46 H46 0.9500 . ?
C47 C48 1.38(3) . ?
C47 C51 1.51(2) . ?
C48 C49 1.38(3) . ?
C48 H48 0.9500 . ?
C49 C50 1.39(2) . ?
C49 H49 0.9500 . ?
C50 C52 1.51(2) . ?
C51 H51A 0.9800 . ?
C51 H51B 0.9800 . ?
C51 H51C 0.9800 . ?
C52 H52A 0.9800 . ?
C52 H52B 0.9800 . ?
C52 H52C 0.9800 . ?
C53 C54 1.39(2) . ?
C53 C58 1.41(2) . ?
C54 C55 1.40(2) . ?
C54 H54 0.9500 . ?
C55 C56 1.38(3) . ?
C55 C59 1.51(3) . ?
C56 C57 1.38(3) . ?
C56 H56 0.9500 . ?
C57 C58 1.40(2) . ?
C57 H57 0.9500 . ?
C58 C60 1.51(3) . ?
C59 H59A 0.9800 . ?
C59 H59B 0.9800 . ?
C59 H59C 0.9800 . ?
C60 H60A 0.9800 . ?
C60 H60B 0.9800 . ?
C60 H60C 0.9800 . ?
C61 C66 1.37(2) . ?
C61 C62 1.41(2) . ?
C62 C63 1.39(3) . ?
C62 C67 1.51(3) . ?
C63 C64 1.36(3) . ?
C63 H63 0.9500 . ?
C64 C65 1.38(3) . ?
C64 H64 0.9500 . ?
C65 C66 1.40(2) . ?
C65 C68 1.50(3) . ?
C66 H66 0.9500 . ?
C67 H67A 0.9800 . ?
C67 H67B 0.9800 . ?
C67 H67C 0.9800 . ?
C68 H68A 0.9800 . ?
C68 H68B 0.9800 . ?
C68 H68C 0.9800 . ?
C69 C74 1.38(2) . ?
C69 C70 1.40(2) . ?
C70 C71 1.39(2) . ?
C70 C75 1.51(2) . ?
C71 C72 1.39(3) . ?
C71 H71 0.9500 . ?
C72 C73 1.38(3) . ?
C72 H72 0.9500 . ?
C73 C74 1.40(2) . ?
C73 C76 1.51(3) . ?
C74 H74 0.9500 . ?
C75 H75A 0.9800 . ?
C75 H75B 0.9800 . ?
C75 H75C 0.9800 . ?
C76 H76A 0.9800 . ?
C76 H76B 0.9800 . ?
C76 H76C 0.9800 . ?
C77 C82 1.36(5) . ?
C77 C78 1.41(5) . ?
C77 C83 1.49(5) . ?
C78 C79 1.43(5) . ?
C78 H78 0.9500 . ?
C79 C80 1.38(5) . ?
C79 H79 0.9500 . ?
C80 C81 1.34(5) . ?
C80 H80 0.9500 . ?
C81 C82 1.39(5) . ?
C81 H81 0.9500 . ?
C82 H82 0.9500 . ?
C83 H83A 0.9800 . ?
C83 H83B 0.9800 . ?
C83 H83C 0.9800 . ?
C84 C86 1.34(9) 2_566 ?
C84 C85 1.40(8) . ?
C84 H84 0.9500 . ?
C85 C86 1.37(4) . ?
C85 C87 1.43(5) . ?
C86 C84 1.34(9) 2_566 ?
C86 H86 0.9500 . ?
C87 H87A 0.9800 . ?
C87 H87B 0.9800 . ?
C87 H87C 0.9800 . ?

loop_
_geom_torsion_atom_site_label_1
_geom_torsion_atom_site_label_2
_geom_torsion_atom_site_label_3
_geom_torsion_atom_site_label_4
_geom_torsion
_geom_torsion_site_symmetry_1
_geom_torsion_site_symmetry_2
_geom_torsion_site_symmetry_3
_geom_torsion_site_symmetry_4
_geom_torsion_publ_flag
O3 Sn1 Sn2 O16 73.1(5) . . . . ?
O1 Sn1 Sn2 O16 169.2(5) . . . . ?
C1 Sn1 Sn2 O16 -163.6(7) . . . . ?
O2 Sn1 Sn2 O16 -89.7(5) . . . . ?
O4 Sn1 Sn2 O16 -5.1(5) . . . . ?
Sn3 Sn1 Sn2 O16 42.2(4) . . . . ?
O16 Sn1 Sn2 O15 -68.7(5) . . . . ?
O3 Sn1 Sn2 O15 4.4(3) . . . . ?
O1 Sn1 Sn2 O15 100.5(5) . . . . ?
C1 Sn1 Sn2 O15 127.7(7) . . . . ?
O2 Sn1 Sn2 O15 -158.5(4) . . . . ?
O4 Sn1 Sn2 O15 -73.8(4) . . . . ?
Sn3 Sn1 Sn2 O15 -26.5(2) . . . . ?
O16 Sn1 Sn2 O1 -169.2(5) . . . . ?
O3 Sn1 Sn2 O1 -96.1(5) . . . . ?
C1 Sn1 Sn2 O1 27.2(8) . . . . ?
O2 Sn1 Sn2 O1 101.0(5) . . . . ?
O4 Sn1 Sn2 O1 -174.3(5) . . . . ?
Sn3 Sn1 Sn2 O1 -127.0(4) . . . . ?
O16 Sn1 Sn2 C15 179.2(7) . . . . ?
O3 Sn1 Sn2 C15 -107.7(7) . . . . ?
O1 Sn1 Sn2 C15 -11.6(7) . . . . ?
C1 Sn1 Sn2 C15 15.6(9) . . . . ?
O2 Sn1 Sn2 C15 89.4(7) . . . . ?
O4 Sn1 Sn2 C15 174.1(7) . . . . ?
Sn3 Sn1 Sn2 C15 -138.6(6) . . . . ?
O16 Sn1 Sn2 O6 14.2(5) . . . . ?
O3 Sn1 Sn2 O6 87.3(4) . . . . ?
O1 Sn1 Sn2 O6 -176.6(5) . . . . ?
C1 Sn1 Sn2 O6 -149.4(7) . . . . ?
O2 Sn1 Sn2 O6 -75.6(4) . . . . ?
O4 Sn1 Sn2 O6 9.1(4) . . . . ?
Sn3 Sn1 Sn2 O6 56.4(3) . . . . ?
O16 Sn1 Sn2 O9 89.3(5) . . . . ?
O3 Sn1 Sn2 O9 162.4(4) . . . . ?
O1 Sn1 Sn2 O9 -101.5(5) . . . . ?
C1 Sn1 Sn2 O9 -74.3(7) . . . . ?
O2 Sn1 Sn2 O9 -0.5(4) . . . . ?
O4 Sn1 Sn2 O9 84.2(4) . . . . ?
Sn3 Sn1 Sn2 O9 131.5(3) . . . . ?
O16 Sn1 Sn2 Sn3 -42.2(4) . . . . ?
O3 Sn1 Sn2 Sn3 30.9(2) . . . . ?
O1 Sn1 Sn2 Sn3 127.0(4) . . . . ?
C1 Sn1 Sn2 Sn3 154.2(6) . . . . ?
O2 Sn1 Sn2 Sn3 -132.0(3) . . . . ?
O4 Sn1 Sn2 Sn3 -47.3(3) . . . . ?
O16 Sn1 Sn3 O15 68.9(5) . . . . ?
O3 Sn1 Sn3 O15 -99.5(5) . . . . ?
O1 Sn1 Sn3 O15 -3.8(3) . . . . ?
C1 Sn1 Sn3 O15 -121.7(9) . . . . ?
O2 Sn1 Sn3 O15 81.1(4) . . . . ?
O4 Sn1 Sn3 O15 166.2(4) . . . . ?
Sn2 Sn1 Sn3 O15 26.8(3) . . . . ?
O3 Sn1 Sn3 O16 -168.3(6) . . . . ?
O1 Sn1 Sn3 O16 -72.6(5) . . . . ?
C1 Sn1 Sn3 O16 169.4(9) . . . . ?
O2 Sn1 Sn3 O16 12.3(5) . . . . ?
O4 Sn1 Sn3 O16 97.3(5) . . . . ?
Sn2 Sn1 Sn3 O16 -42.1(4) . . . . ?
O16 Sn1 Sn3 O3 168.3(6) . . . . ?
O1 Sn1 Sn3 O3 95.7(5) . . . . ?
C1 Sn1 Sn3 O3 -22.3(10) . . . . ?
O2 Sn1 Sn3 O3 -179.4(5) . . . . ?
O4 Sn1 Sn3 O3 -94.4(5) . . . . ?
Sn2 Sn1 Sn3 O3 126.2(4) . . . . ?
O16 Sn1 Sn3 O8 -90.2(5) . . . . ?
O3 Sn1 Sn3 O8 101.5(5) . . . . ?
O1 Sn1 Sn3 O8 -162.8(4) . . . . ?
C1 Sn1 Sn3 O8 79.2(9) . . . . ?
O2 Sn1 Sn3 O8 -77.9(4) . . . . ?
O4 Sn1 Sn3 O8 7.1(4) . . . . ?
Sn2 Sn1 Sn3 O8 -132.3(3) . . . . ?
O16 Sn1 Sn3 C30 -177.0(7) . . . . ?
O3 Sn1 Sn3 C30 14.7(7) . . . . ?
O1 Sn1 Sn3 C30 110.4(6) . . . . ?
C1 Sn1 Sn3 C30 -7.6(10) . . . . ?
O2 Sn1 Sn3 C30 -164.7(6) . . . . ?
O4 Sn1 Sn3 C30 -79.7(6) . . . . ?
Sn2 Sn1 Sn3 C30 140.9(5) . . . . ?
O16 Sn1 Sn3 O5 -14.6(5) . . . . ?
O3 Sn1 Sn3 O5 177.1(5) . . . . ?
O1 Sn1 Sn3 O5 -87.2(4) . . . . ?
C1 Sn1 Sn3 O5 154.9(9) . . . . ?
O2 Sn1 Sn3 O5 -2.3(4) . . . . ?
O4 Sn1 Sn3 O5 82.8(4) . . . . ?
Sn2 Sn1 Sn3 O5 -56.7(3) . . . . ?
O16 Sn1 Sn3 Sn2 42.1(4) . . . . ?
O3 Sn1 Sn3 Sn2 -126.2(4) . . . . ?
O1 Sn1 Sn3 Sn2 -30.5(2) . . . . ?
C1 Sn1 Sn3 Sn2 -148.5(9) . . . . ?
O2 Sn1 Sn3 Sn2 54.4(3) . . . . ?
O4 Sn1 Sn3 Sn2 139.4(3) . . . . ?
O16 Sn2 Sn3 O15 -174.5(6) . . . . ?
O1 Sn2 Sn3 O15 -102.7(5) . . . . ?
C15 Sn2 Sn3 O15 0.4(8) . . . . ?
O6 Sn2 Sn3 O15 94.4(5) . . . . ?
O9 Sn2 Sn3 O15 169.2(5) . . . . ?
Sn1 Sn2 Sn3 O15 -133.2(4) . . . . ?
O15 Sn2 Sn3 O16 174.5(6) . . . . ?
O1 Sn2 Sn3 O16 71.7(5) . . . . ?
C15 Sn2 Sn3 O16 174.9(8) . . . . ?
O6 Sn2 Sn3 O16 -91.1(5) . . . . ?
O9 Sn2 Sn3 O16 -16.3(5) . . . . ?
Sn1 Sn2 Sn3 O16 41.3(4) . . . . ?
O16 Sn2 Sn3 O3 -71.7(5) . . . . ?
O15 Sn2 Sn3 O3 102.7(5) . . . . ?
O1 Sn2 Sn3 O3 0.0(3) . . . . ?
C15 Sn2 Sn3 O3 103.2(8) . . . . ?
O6 Sn2 Sn3 O3 -162.9(4) . . . . ?
O9 Sn2 Sn3 O3 -88.1(4) . . . . ?
Sn1 Sn2 Sn3 O3 -30.5(2) . . . . ?
O16 Sn2 Sn3 O8 17.0(5) . . . . ?
O15 Sn2 Sn3 O8 -168.5(5) . . . . ?
O1 Sn2 Sn3 O8 88.8(4) . . . . ?
C15 Sn2 Sn3 O8 -168.0(8) . . . . ?
O6 Sn2 Sn3 O8 -74.1(4) . . . . ?
O9 Sn2 Sn3 O8 0.7(4) . . . . ?
Sn1 Sn2 Sn3 O8 58.3(3) . . . . ?
O16 Sn2 Sn3 C30 -175.2(8) . . . . ?
O15 Sn2 Sn3 C30 -0.7(8) . . . . ?
O1 Sn2 Sn3 C30 -103.4(7) . . . . ?
C15 Sn2 Sn3 C30 -0.3(10) . . . . ?
O6 Sn2 Sn3 C30 93.7(7) . . . . ?
O9 Sn2 Sn3 C30 168.5(7) . . . . ?
Sn1 Sn2 Sn3 C30 -133.9(7) . . . . ?
O16 Sn2 Sn3 O5 88.1(5) . . . . ?
O15 Sn2 Sn3 O5 -97.4(5) . . . . ?
O1 Sn2 Sn3 O5 159.9(4) . . . . ?
C15 Sn2 Sn3 O5 -97.0(8) . . . . ?
O6 Sn2 Sn3 O5 -3.0(4) . . . . ?
O9 Sn2 Sn3 O5 71.8(4) . . . . ?
Sn1 Sn2 Sn3 O5 129.4(3) . . . . ?
O16 Sn2 Sn3 Sn1 -41.3(4) . . . . ?
O15 Sn2 Sn3 Sn1 133.2(4) . . . . ?
O1 Sn2 Sn3 Sn1 30.5(2) . . . . ?
C15 Sn2 Sn3 Sn1 133.6(7) . . . . ?
O6 Sn2 Sn3 Sn1 -132.4(3) . . . . ?
O9 Sn2 Sn3 Sn1 -57.6(3) . . . . ?
O16 Sn1 O1 Sn2 6.8(3) . . . . ?
O3 Sn1 O1 Sn2 83.3(4) . . . . ?
C1 Sn1 O1 Sn2 -163.4(5) . . . . ?
O2 Sn1 O1 Sn2 -73.2(4) . . . . ?
O4 Sn1 O1 Sn2 14.4(12) . . . . ?
Sn3 Sn1 O1 Sn2 44.1(3) . . . . ?
O16 Sn2 O1 Sn1 -6.7(3) . . . . ?
O15 Sn2 O1 Sn1 -80.4(4) . . . . ?
C15 Sn2 O1 Sn1 172.4(5) . . . . ?
O6 Sn2 O1 Sn1 8.1(12) . . . . ?
O9 Sn2 O1 Sn1 75.3(4) . . . . ?
Sn3 Sn2 O1 Sn1 -43.6(3) . . . . ?
O7 S1 O2 Sn1 -118.2(9) . . . . ?
O9 S1 O2 Sn1 8.6(11) . . . . ?
C45 S1 O2 Sn1 123.2(9) . . . . ?
O16 Sn1 O2 S1 -43.5(9) . . . . ?
O3 Sn1 O2 S1 -52.2(15) . . . . ?
O1 Sn1 O2 S1 34.0(9) . . . . ?
C1 Sn1 O2 S1 140.0(10) . . . . ?
O4 Sn1 O2 S1 -126.1(9) . . . . ?
Sn3 Sn1 O2 S1 -51.2(10) . . . . ?
Sn2 Sn1 O2 S1 -4.6(8) . . . . ?
O16 Sn1 O3 Sn3 -7.4(4) . . . . ?
O1 Sn1 O3 Sn3 -83.8(4) . . . . ?
C1 Sn1 O3 Sn3 168.2(5) . . . . ?
O2 Sn1 O3 Sn3 1.3(11) . . . . ?
O4 Sn1 O3 Sn3 77.4(4) . . . . ?
Sn2 Sn1 O3 Sn3 -44.7(3) . . . . ?
O15 Sn3 O3 Sn1 81.6(4) . . . . ?
O16 Sn3 O3 Sn1 7.3(3) . . . . ?
O8 Sn3 O3 Sn1 -76.1(4) . . . . ?
C30 Sn3 O3 Sn1 -170.2(5) . . . . ?
O5 Sn3 O3 Sn1 -6.0(10) . . . . ?
Sn2 Sn3 O3 Sn1 44.4(3) . . . . ?
O10 S3 O4 Sn1 -82.2(9) . . . . ?
O8 S3 O4 Sn1 45.5(10) . . . . ?
C61 S3 O4 Sn1 157.5(8) . . . . ?
O16 Sn1 O4 S3 6.6(8) . . . . ?
O3 Sn1 O4 S3 -71.4(8) . . . . ?
O1 Sn1 O4 S3 -0.9(17) . . . . ?
C1 Sn1 O4 S3 177.0(8) . . . . ?
O2 Sn1 O4 S3 85.8(8) . . . . ?
Sn3 Sn1 O4 S3 -31.6(7) . . . . ?
Sn2 Sn1 O4 S3 9.8(9) . . . . ?
O12 S2 O5 Sn3 102.6(9) . . . . ?
O6 S2 O5 Sn3 -24.7(10) . . . . ?
C53 S2 O5 Sn3 -138.7(8) . . . . ?
O15 Sn3 O5 S2 -21.3(8) . . . . ?
O16 Sn3 O5 S2 55.5(8) . . . . ?
O3 Sn3 O5 S2 68.6(12) . . . . ?
O8 Sn3 O5 S2 141.0(8) . . . . ?
C30 Sn3 O5 S2 -127.4(8) . . . . ?
Sn1 Sn3 O5 S2 64.4(8) . . . . ?
Sn2 Sn3 O5 S2 16.7(7) . . . . ?
O12 S2 O6 Sn2 -108.7(9) . . . . ?
O5 S2 O6 Sn2 18.9(10) . . . . ?
C53 S2 O6 Sn2 133.0(9) . . . . ?
O16 Sn2 O6 S2 -46.2(8) . . . . ?
O15 Sn2 O6 S2 29.7(8) . . . . ?
O1 Sn2 O6 S2 -60.6(15) . . . . ?
C15 Sn2 O6 S2 135.0(9) . . . . ?
O9 Sn2 O6 S2 -129.4(9) . . . . ?
Sn1 Sn2 O6 S2 -54.8(9) . . . . ?
Sn3 Sn2 O6 S2 -8.0(8) . . . . ?
O10 S3 O8 Sn3 97.1(9) . . . . ?
O4 S3 O8 Sn3 -31.1(9) . . . . ?
C61 S3 O8 Sn3 -144.2(8) . . . . ?
O15 Sn3 O8 S3 -55.4(14) . . . . ?
O16 Sn3 O8 S3 -26.6(8) . . . . ?
O3 Sn3 O8 S3 48.9(8) . . . . ?
C30 Sn3 O8 S3 150.0(8) . . . . ?
O5 Sn3 O8 S3 -106.5(8) . . . . ?
Sn1 Sn3 O8 S3 11.0(7) . . . . ?
Sn2 Sn3 O8 S3 -37.0(9) . . . . ?
O7 S1 O9 Sn2 117.7(8) . . . . ?
O2 S1 O9 Sn2 -9.0(10) . . . . ?
C45 S1 O9 Sn2 -124.4(8) . . . . ?
O16 Sn2 O9 S1 43.1(8) . . . . ?
O15 Sn2 O9 S1 69.0(13) . . . . ?
O1 Sn2 O9 S1 -32.8(8) . . . . ?
C15 Sn2 O9 S1 -133.5(9) . . . . ?
O6 Sn2 O9 S1 127.1(8) . . . . ?
Sn1 Sn2 O9 S1 5.6(7) . . . . ?
Sn3 Sn2 O9 S1 53.1(9) . . . . ?
O16 Sn3 O15 Sn2 -3.5(4) . . . . ?
O3 Sn3 O15 Sn2 -77.5(4) . . . . ?
O8 Sn3 O15 Sn2 26.1(11) . . . . ?
C30 Sn3 O15 Sn2 179.6(5) . . . . ?
O5 Sn3 O15 Sn2 76.5(4) . . . . ?
Sn1 Sn3 O15 Sn2 -39.2(3) . . . . ?
O16 Sn2 O15 Sn3 3.5(4) . . . . ?
O1 Sn2 O15 Sn3 77.7(4) . . . . ?
C15 Sn2 O15 Sn3 -179.7(5) . . . . ?
O6 Sn2 O15 Sn3 -80.5(4) . . . . ?
O9 Sn2 O15 Sn3 -23.0(11) . . . . ?
Sn1 Sn2 O15 Sn3 39.0(3) . . . . ?
O3 Sn1 O16 Sn3 7.6(4) . . . . ?
O1 Sn1 O16 Sn3 102.1(4) . . . . ?
C1 Sn1 O16 Sn3 -148(3) . . . . ?
O2 Sn1 O16 Sn3 -168.9(4) . . . . ?
O4 Sn1 O16 Sn3 -75.3(4) . . . . ?
Sn2 Sn1 O16 Sn3 109.1(5) . . . . ?
O3 Sn1 O16 Sn2 -101.5(4) . . . . ?
O1 Sn1 O16 Sn2 -7.0(4) . . . . ?
C1 Sn1 O16 Sn2 103(3) . . . . ?
O2 Sn1 O16 Sn2 82.0(4) . . . . ?
O4 Sn1 O16 Sn2 175.6(4) . . . . ?
Sn3 Sn1 O16 Sn2 -109.1(5) . . . . ?
O15 Sn3 O16 Sn1 -106.1(4) . . . . ?
O3 Sn3 O16 Sn1 -7.5(4) . . . . ?
O8 Sn3 O16 Sn1 85.1(4) . . . . ?
C30 Sn3 O16 Sn1 28(6) . . . . ?
O5 Sn3 O16 Sn1 166.6(4) . . . . ?
Sn2 Sn3 O16 Sn1 -109.7(5) . . . . ?
O15 Sn3 O16 Sn2 3.5(4) . . . . ?
O3 Sn3 O16 Sn2 102.1(4) . . . . ?
O8 Sn3 O16 Sn2 -165.3(4) . . . . ?
C30 Sn3 O16 Sn2 138(6) . . . . ?
O5 Sn3 O16 Sn2 -83.7(4) . . . . ?
Sn1 Sn3 O16 Sn2 109.7(5) . . . . ?
O15 Sn2 O16 Sn1 105.9(4) . . . . ?
O1 Sn2 O16 Sn1 7.0(4) . . . . ?
C15 Sn2 O16 Sn1 -9(8) . . . . ?
O6 Sn2 O16 Sn1 -167.6(4) . . . . ?
O9 Sn2 O16 Sn1 -85.0(4) . . . . ?
Sn3 Sn2 O16 Sn1 109.4(5) . . . . ?
O15 Sn2 O16 Sn3 -3.5(3) . . . . ?
O1 Sn2 O16 Sn3 -102.4(4) . . . . ?
C15 Sn2 O16 Sn3 -118(8) . . . . ?
O6 Sn2 O16 Sn3 83.1(4) . . . . ?
O9 Sn2 O16 Sn3 165.6(4) . . . . ?
Sn1 Sn2 O16 Sn3 -109.4(5) . . . . ?
O16 Sn1 C1 C2 20(4) . . . . ?
O3 Sn1 C1 C2 -134.7(13) . . . . ?
O1 Sn1 C1 C2 126.9(13) . . . . ?
O2 Sn1 C1 C2 40.0(14) . . . . ?
O4 Sn1 C1 C2 -52.3(14) . . . . ?
Sn3 Sn1 C1 C2 -119.7(12) . . . . ?
Sn2 Sn1 C1 C2 109.4(13) . . . . ?
O16 Sn1 C1 C6 -153(2) . . . . ?
O3 Sn1 C1 C6 52.8(14) . . . . ?
O1 Sn1 C1 C6 -45.5(13) . . . . ?
O2 Sn1 C1 C6 -132.4(13) . . . . ?
O4 Sn1 C1 C6 135.2(13) . . . . ?
Sn3 Sn1 C1 C6 67.8(17) . . . . ?
Sn2 Sn1 C1 C6 -63.1(14) . . . . ?
C6 C1 C2 C3 4(3) . . . . ?
Sn1 C1 C2 C3 -168.7(14) . . . . ?
C6 C1 C2 C7 -176.8(16) . . . . ?
Sn1 C1 C2 C7 11(2) . . . . ?
C1 C2 C3 C4 0(3) . . . . ?
C7 C2 C3 C4 -179(2) . . . . ?
C2 C3 C4 C5 -4(4) . . . . ?
C2 C3 C4 C13 178(2) . . . . ?
C3 C4 C5 C6 4(4) . . . . ?
C13 C4 C5 C6 -178(2) . . . . ?
C4 C5 C6 C1 0(4) . . . . ?
C4 C5 C6 C10 178(2) . . . . ?
C2 C1 C6 C5 -4(3) . . . . ?
Sn1 C1 C6 C5 169.0(17) . . . . ?
C2 C1 C6 C10 178.0(16) . . . . ?
Sn1 C1 C6 C10 -9(2) . . . . ?
C3 C2 C7 C9 -64(2) . . . . ?
C1 C2 C7 C9 116.2(18) . . . . ?
C3 C2 C7 C8 59(2) . . . . ?
C1 C2 C7 C8 -120.6(17) . . . . ?
C5 C6 C10 C12 68(2) . . . . ?
C1 C6 C10 C12 -113.5(19) . . . . ?
C5 C6 C10 C11 -58(2) . . . . ?
C1 C6 C10 C11 120.6(19) . . . . ?
C5 C4 C13 C14 20(4) . . . . ?
C3 C4 C13 C14 -161(3) . . . . ?
C5 C4 C13 C14' -105(3) . . . . ?
C3 C4 C13 C14' 73(3) . . . . ?
O16 Sn2 C15 C20 150(7) . . . . ?
O15 Sn2 C15 C20 35.8(15) . . . . ?
O1 Sn2 C15 C20 134.0(14) . . . . ?
O6 Sn2 C15 C20 -51.8(15) . . . . ?
O9 Sn2 C15 C20 -134.6(14) . . . . ?
Sn1 Sn2 C15 C20 141.5(12) . . . . ?
Sn3 Sn2 C15 C20 35.5(18) . . . . ?
O16 Sn2 C15 C16 -27(9) . . . . ?
O15 Sn2 C15 C16 -140.7(13) . . . . ?
O1 Sn2 C15 C16 -42.5(14) . . . . ?
O6 Sn2 C15 C16 131.7(13) . . . . ?
O9 Sn2 C15 C16 48.9(14) . . . . ?
Sn1 Sn2 C15 C16 -35.0(17) . . . . ?
Sn3 Sn2 C15 C16 -141.0(11) . . . . ?
C20 C15 C16 C17 -1(3) . . . . ?
Sn2 C15 C16 C17 176(2) . . . . ?
C20 C15 C16 C21 178.6(17) . . . . ?
Sn2 C15 C16 C21 -5(2) . . . . ?
C15 C16 C17 C18 -1(5) . . . . ?
C21 C16 C17 C18 -180(3) . . . . ?
C16 C17 C18 C19 2(6) . . . . ?
C16 C17 C18 C24 -178(4) . . . . ?
C17 C18 C19 C20 -3(6) . . . . ?
C24 C18 C19 C20 178(4) . . . . ?
C18 C19 C20 C15 2(5) . . . . ?
C18 C19 C20 C27 -179(3) . . . . ?
C16 C15 C20 C19 0(3) . . . . ?
Sn2 C15 C20 C19 -176(2) . . . . ?
C16 C15 C20 C27 -179.6(18) . . . . ?
Sn2 C15 C20 C27 4(3) . . . . ?
C17 C16 C21 C22 64(2) . . . . ?
C15 C16 C21 C22 -114.9(19) . . . . ?
C17 C16 C21 C23 -59(3) . . . . ?
C15 C16 C21 C23 121.5(19) . . . . ?
C19 C18 C24 C25 -127(4) . . . . ?
C17 C18 C24 C25 53(6) . . . . ?
C19 C18 C24 C26 110(4) . . . . ?
C17 C18 C24 C26 -69(6) . . . . ?
C19 C20 C27 C29 -66(3) . . . . ?
C15 C20 C27 C29 114(2) . . . . ?
C19 C20 C27 C28 58(3) . . . . ?
C15 C20 C27 C28 -122(2) . . . . ?
O15 Sn3 C30 C31 -43.8(12) . . . . ?
O16 Sn3 C30 C31 -177(65) . . . . ?
O3 Sn3 C30 C31 -142.1(11) . . . . ?
O8 Sn3 C30 C31 126.2(11) . . . . ?
O5 Sn3 C30 C31 44.9(12) . . . . ?
Sn1 Sn3 C30 C31 -151.4(9) . . . . ?
Sn2 Sn3 C30 C31 -43.3(15) . . . . ?
O15 Sn3 C30 C35 132.5(10) . . . . ?
O16 Sn3 C30 C35 -1(7) . . . . ?
O3 Sn3 C30 C35 34.1(11) . . . . ?
O8 Sn3 C30 C35 -57.6(11) . . . . ?
O5 Sn3 C30 C35 -138.8(11) . . . . ?
Sn1 Sn3 C30 C35 24.8(14) . . . . ?
Sn2 Sn3 C30 C35 132.9(9) . . . . ?
C35 C30 C31 C32 1(2) . . . . ?
Sn3 C30 C31 C32 176.8(12) . . . . ?
C35 C30 C31 C36 179.2(14) . . . . ?
Sn3 C30 C31 C36 -5(2) . . . . ?
C30 C31 C32 C33 -2(3) . . . . ?
C36 C31 C32 C33 179.7(16) . . . . ?
C31 C32 C33 C34 1(3) . . . . ?
C31 C32 C33 C39 -178.2(18) . . . . ?
C32 C33 C34 C35 0(3) . . . . ?
C39 C33 C34 C35 179.5(16) . . . . ?
C33 C34 C35 C30 -1(2) . . . . ?
C33 C34 C35 C42 179.7(16) . . . . ?
C31 C30 C35 C34 1(2) . . . . ?
Sn3 C30 C35 C34 -175.7(11) . . . . ?
C31 C30 C35 C42 -179.9(14) . . . . ?
Sn3 C30 C35 C42 4(2) . . . . ?
C32 C31 C36 C38 64.8(19) . . . . ?
C30 C31 C36 C38 -113.8(17) . . . . ?
C32 C31 C36 C37 -59.6(19) . . . . ?
C30 C31 C36 C37 121.8(16) . . . . ?
C34 C33 C39 C41 -124(2) . . . . ?
C32 C33 C39 C41 55(3) . . . . ?
C34 C33 C39 C40 102(2) . . . . ?
C32 C33 C39 C40 -79(3) . . . . ?
C34 C35 C42 C43 -57.5(19) . . . . ?
C30 C35 C42 C43 123.0(16) . . . . ?
C34 C35 C42 C44 65.6(18) . . . . ?
C30 C35 C42 C44 -113.8(17) . . . . ?
O7 S1 C45 C46 -118.1(12) . . . . ?
O2 S1 C45 C46 3.5(13) . . . . ?
O9 S1 C45 C46 120.8(11) . . . . ?
O7 S1 C45 C50 58.4(14) . . . . ?
O2 S1 C45 C50 -180.0(12) . . . . ?
O9 S1 C45 C50 -62.7(13) . . . . ?
C50 C45 C46 C47 0(2) . . . . ?
S1 C45 C46 C47 176.0(11) . . . . ?
C45 C46 C47 C48 1(2) . . . . ?
C45 C46 C47 C51 -177.0(15) . . . . ?
C46 C47 C48 C49 -1(3) . . . . ?
C51 C47 C48 C49 176.8(18) . . . . ?
C47 C48 C49 C50 1(3) . . . . ?
C48 C49 C50 C45 0(3) . . . . ?
C48 C49 C50 C52 180(2) . . . . ?
C46 C45 C50 C49 0(2) . . . . ?
S1 C45 C50 C49 -176.4(14) . . . . ?
C46 C45 C50 C52 179.9(18) . . . . ?
S1 C45 C50 C52 4(2) . . . . ?
O12 S2 C53 C54 130.3(12) . . . . ?
O5 S2 C53 C54 9.0(13) . . . . ?
O6 S2 C53 C54 -108.9(12) . . . . ?
O12 S2 C53 C58 -46.9(14) . . . . ?
O5 S2 C53 C58 -168.2(12) . . . . ?
O6 S2 C53 C58 73.8(13) . . . . ?
C58 C53 C54 C55 2(2) . . . . ?
S2 C53 C54 C55 -174.6(13) . . . . ?
C53 C54 C55 C56 0(2) . . . . ?
C53 C54 C55 C59 177.9(17) . . . . ?
C54 C55 C56 C57 -2(3) . . . . ?
C59 C55 C56 C57 -179.9(19) . . . . ?
C55 C56 C57 C58 2(3) . . . . ?
C56 C57 C58 C53 0(3) . . . . ?
C56 C57 C58 C60 -179.1(18) . . . . ?
C54 C53 C58 C57 -2(2) . . . . ?
S2 C53 C58 C57 174.6(12) . . . . ?
C54 C53 C58 C60 177.0(16) . . . . ?
S2 C53 C58 C60 -6(2) . . . . ?
O10 S3 C61 C66 -122.9(13) . . . . ?
O4 S3 C61 C66 0.2(14) . . . . ?
O8 S3 C61 C66 115.8(13) . . . . ?
O10 S3 C61 C62 56.6(14) . . . . ?
O4 S3 C61 C62 179.7(12) . . . . ?
O8 S3 C61 C62 -64.7(13) . . . . ?
C66 C61 C62 C63 0(2) . . . . ?
S3 C61 C62 C63 -179.4(13) . . . . ?
C66 C61 C62 C67 -178.6(18) . . . . ?
S3 C61 C62 C67 2(2) . . . . ?
C61 C62 C63 C64 0(3) . . . . ?
C67 C62 C63 C64 179(2) . . . . ?
C62 C63 C64 C65 0(3) . . . . ?
C63 C64 C65 C66 -1(3) . . . . ?
C63 C64 C65 C68 178(2) . . . . ?
C62 C61 C66 C65 0(3) . . . . ?
S3 C61 C66 C65 179.1(14) . . . . ?
C64 C65 C66 C61 1(3) . . . . ?
C68 C65 C66 C61 -179(2) . . . . ?
O14 S4 C69 C74 2.1(17) . . . . ?
O11 S4 C69 C74 -118.6(15) . . . . ?
O13 S4 C69 C74 122.9(15) . . . . ?
O14 S4 C69 C70 -179.2(14) . . . . ?
O11 S4 C69 C70 60.0(15) . . . . ?
O13 S4 C69 C70 -58.5(15) . . . . ?
C74 C69 C70 C71 0(3) . . . . ?
S4 C69 C70 C71 -178.2(14) . . . . ?
C74 C69 C70 C75 180(2) . . . . ?
S4 C69 C70 C75 1(3) . . . . ?
C69 C70 C71 C72 0(3) . . . . ?
C75 C70 C71 C72 -180(2) . . . . ?
C70 C71 C72 C73 0(3) . . . . ?
C71 C72 C73 C74 0(3) . . . . ?
C71 C72 C73 C76 180(2) . . . . ?
C70 C69 C74 C73 0(3) . . . . ?
S4 C69 C74 C73 178.2(15) . . . . ?
C72 C73 C74 C69 0(3) . . . . ?
C76 C73 C74 C69 -180(2) . . . . ?
C82 C77 C78 C79 -2(5) . . . . ?
C83 C77 C78 C79 179(3) . . . . ?
C77 C78 C79 C80 2(6) . . . . ?
C78 C79 C80 C81 0(7) . . . . ?
C79 C80 C81 C82 -2(6) . . . . ?
C78 C77 C82 C81 0(6) . . . . ?
C83 C77 C82 C81 179(3) . . . . ?
C80 C81 C82 C77 3(6) . . . . ?
C86 C84 C85 C86 0(7) 2_566 . . . ?
C86 C84 C85 C87 -179(5) 2_566 . . . ?
C84 C85 C86 C84 0(7) . . . 2_566 ?
C87 C85 C86 C84 179(5) . . . 2_566 ?
